data_1550068
loop_
_publ_author_name
'Le Roy, Jennifer J.'
'Cremers, Jonathan'
'Thomlinson, Isabel A.'
'Slota, Michael'
'Myers, William K.'
'Horton, Peter H.'
'Coles, Simon J.'
'Anderson, Harry L.'
'Bogani, Lapo'

_publ_section_title
;
 Tailored homo- and hetero- lanthanide porphyrin dimers: a synthetic
 strategy for integrating multiple spintronic functionalities into a
 single molecule.
;
_journal_issue 45
_journal_name_full 'Chemical science'
_journal_page_first 8474
_journal_page_last 8481
_journal_paper_doi 10.1039/c8sc03762k
_journal_volume 9
_journal_year 2018
_chemical_formula_moiety 'C87 H127 Co Gd N4 O9 P3 Si2'
_chemical_formula_sum 'C87 H127 Co Gd N4 O9 P3 Si2'
_chemical_formula_weight 1738.19
_space_group_crystal_system monoclinic
_space_group_IT_number 9
_space_group_name_Hall 'C -2yc'
_space_group_name_H-M_alt 'C 1 c 1'
_symmetry_space_group_name_Hall 'C -2yc'
_symmetry_space_group_name_H-M 'C 1 c 1'
_atom_sites_solution_hydrogens geom
_atom_sites_solution_primary dual
_audit_creation_date 2017-02-24
_audit_creation_method
;
Olex2 1.2-alpha
(compiled 2017.02.06 svn.r3384 for OlexSys, GUI svn.r5312)
;
_audit_update_record
;
2017-07-27 deposited with the CCDC.
2018-10-18 downloaded from the CCDC.
;
_cell_angle_alpha 90
_cell_angle_beta 119.1056(10)
_cell_angle_gamma 90
_cell_formula_units_Z 4
_cell_length_a 16.25392(13)
_cell_length_b 38.80173(18)
_cell_length_c 16.36512(11)
_cell_measurement_reflns_used 128519
_cell_measurement_temperature 100(2)
_cell_measurement_theta_max 29.6180
_cell_measurement_theta_min 3.0450
_cell_volume 9017.85(14)
_computing_cell_refinement 'CrysAlisPro 1.171.39.9g (Rigaku OD, 2015)'
_computing_data_collection 'CrysAlisPro 1.171.39.9g (Rigaku OD, 2015)'
_computing_data_reduction 'CrysAlisPro 1.171.39.9g (Rigaku OD, 2015)'
_computing_molecular_graphics 'Olex2 (Dolomanov et al., 2009)'
_computing_publication_material 'Olex2 (Dolomanov et al., 2009)'
_computing_structure_refinement 'ShelXL (Sheldrick, 2015)'
_computing_structure_solution 'ShelXD (Sheldrick, 2008)'
_diffrn_ambient_environment N~2~
_diffrn_ambient_temperature 100(2)
_diffrn_detector 'CCD area detector'
_diffrn_detector_area_resol_mean 28.5714
_diffrn_detector_type 'Rigaku HG Saturn724+ (2x2 bin mode)'
_diffrn_measured_fraction_theta_full 0.999
_diffrn_measured_fraction_theta_max 0.999
_diffrn_measurement_details
;
List of Runs (angles in degrees, time in seconds):

  # Type    Start    End  Width  t~exp~   \w     \q     \k     \f   Frames
#--------------------------------------------------------------------------
  1  \w   -106.00  22.00   0.50   10.00    --  -16.70 -72.00   0.00  256
  2  \w   -106.00  17.00   0.50   10.00    --  -16.70 -38.00-150.00  246
  3  \w    -55.00  73.00   0.50   10.00    --  -16.70  72.00   0.00  256
  4  \w   -106.00  22.00   0.50   10.00    --  -16.70 -72.00 150.00  256
  5  \w    -55.00  73.00   0.50   10.00    --  -16.70  72.00-150.00  256
  6  \w    -55.00  73.00   0.50   10.00    --  -16.70  72.00 -90.00  256
  7  \w    -55.00  73.00   0.50   10.00    --  -16.70  72.00  90.00  256
  8  \w    -52.00  73.00   0.50   10.00    --  -16.70  57.00 -30.00  250
  9  \w   -106.00  17.00   0.50   10.00    --  -16.70 -38.00   0.00  246
 10  \w   -106.00  19.00   0.50   10.00    --  -16.70 -57.00-150.00  250
 11  \w    -50.00  73.00   0.50   10.00    --  -16.70  38.00 120.00  246
 12  \w    -50.00  73.00   0.50   10.00    --  -16.70  38.00-180.00  246
 13  \w    -55.00  73.00   0.50   10.00    --  -16.70  72.00 150.00  256
 14  \w   -106.00  46.00   0.50   10.00    --  -16.70   0.00-180.00  304
 15  \w    -50.00  73.00   0.50   10.00    --  -16.70  38.00-120.00  246
;
_diffrn_measurement_device 'four-circle \k goniometer'
_diffrn_measurement_device_type
'Rigaku FRE+ equipped with HF Varimax confocal mirrors and an AFC12 goniometer and HG Saturn 724+ detector'
_diffrn_measurement_method 'profile data from \w-scans'
_diffrn_measurement_specimen_support 'MiTeGen MicroLoop'
_diffrn_orient_matrix_type 'CrysAlisPro convention (1999,Acta A55,543-557)'
_diffrn_orient_matrix_UB_11 -0.0007666500
_diffrn_orient_matrix_UB_12 -0.0014606500
_diffrn_orient_matrix_UB_13 -0.0435787000
_diffrn_orient_matrix_UB_21 0.0040389000
_diffrn_orient_matrix_UB_22 0.0181629000
_diffrn_orient_matrix_UB_23 -0.0015610000
_diffrn_orient_matrix_UB_31 0.0497607000
_diffrn_orient_matrix_UB_32 -0.0014991000
_diffrn_orient_matrix_UB_33 0.0236774000
_diffrn_radiation_collimation 0.2
_diffrn_radiation_monochromator 'Confocal mirrors, HF Varimax'
_diffrn_radiation_probe x-ray
_diffrn_radiation_type MoK\a
_diffrn_radiation_wavelength 0.71075
_diffrn_radiation_xray_symbol K-L~3~
_diffrn_reflns_av_R_equivalents 0.0273
_diffrn_reflns_av_unetI/netI 0.0134
_diffrn_reflns_Laue_measured_fraction_full 0.999
_diffrn_reflns_Laue_measured_fraction_max 0.999
_diffrn_reflns_limit_h_max 21
_diffrn_reflns_limit_h_min -21
_diffrn_reflns_limit_k_max 50
_diffrn_reflns_limit_k_min -50
_diffrn_reflns_limit_l_max 21
_diffrn_reflns_limit_l_min -21
_diffrn_reflns_number 199380
_diffrn_reflns_point_group_measured_fraction_full 0.999
_diffrn_reflns_point_group_measured_fraction_max 0.999
_diffrn_reflns_theta_full 25.242
_diffrn_reflns_theta_max 27.482
_diffrn_reflns_theta_min 2.849
_diffrn_source 'Rotating Anode'
_diffrn_source_current 55.0
_diffrn_source_power 2.475
_diffrn_source_target Mo
_diffrn_source_type 'Rigaku FRE+'
_diffrn_source_voltage 45.0
_exptl_absorpt_coefficient_mu 1.047
_exptl_absorpt_correction_T_max 1.00000
_exptl_absorpt_correction_T_min 0.83475
_exptl_absorpt_correction_type multi-scan
_exptl_absorpt_process_details
;
CrysAlisPro 1.171.39.9g (Rigaku Oxford Diffraction, 2015)
Empirical absorption correction using spherical harmonics,
 implemented in SCALE3 ABSPACK scaling algorithm.
;
_exptl_crystal_colour 'dark green'
_exptl_crystal_colour_modifier dark
_exptl_crystal_colour_primary green
_exptl_crystal_density_diffrn 1.280
_exptl_crystal_description plate
_exptl_crystal_F_000 3652
_exptl_crystal_size_max 0.18
_exptl_crystal_size_mid 0.12
_exptl_crystal_size_min 0.035
_refine_diff_density_max 0.668
_refine_diff_density_min -0.451
_refine_diff_density_rms 0.043
_refine_ls_abs_structure_details
;
 Refined as an inversion twin.
;
_refine_ls_abs_structure_Flack 0.498(4)
_refine_ls_extinction_method none
_refine_ls_goodness_of_fit_ref 1.086
_refine_ls_hydrogen_treatment constr
_refine_ls_matrix_type full
_refine_ls_number_parameters 1266
_refine_ls_number_reflns 20662
_refine_ls_number_restraints 4110
_refine_ls_restrained_S_all 1.034
_refine_ls_R_factor_all 0.0191
_refine_ls_R_factor_gt 0.0191
_refine_ls_shift/su_max 0.006
_refine_ls_shift/su_mean 0.000
_refine_ls_structure_factor_coef Fsqd
_refine_ls_weighting_details 'w=1/[\s^2^(Fo^2^)+(0.0254P)^2^+6.1089P] where P=(Fo^2^+2Fc^2^)/3'
_refine_ls_weighting_scheme calc
_refine_ls_wR_factor_gt 0.0477
_refine_ls_wR_factor_ref 0.0477
_reflns_Friedel_coverage 0.998
_reflns_Friedel_fraction_full 0.999
_reflns_Friedel_fraction_max 0.999
_reflns_number_gt 20621
_reflns_number_total 20662
_reflns_threshold_expression 'I > 2\s(I)'
_cod_data_source_file c8sc03762k2.cif
_cod_data_source_block P1Gd
_cod_depositor_comments 'Adding full bibliography for 1550065--1550077.cif.'
_cod_original_cell_volume 9017.84(13)
_cod_database_code 1550068
_shelx_shelxl_version_number 2014/7
_chemical_oxdiff_formula 'C60H88CoGdN4 O9P3Si2 (C12 H18)2'
_chemical_oxdiff_usercomment Gd-Por
_shelx_space_group_comment
;
The symmetry employed for this shelxl refinement is uniquely defined
by the following loop, which should always be used as a source of
symmetry information in preference to the above space-group names.
They are only intended as comments.
;
_reflns_odcompleteness_completeness 99.88
_reflns_odcompleteness_iscentric 1
_reflns_odcompleteness_theta 27.42
_olex2_refinement_description
;
1. Twinned data refinement
 Scales: 0.502(4)
 0.498(4)
2. Fixed Uiso
 At 1.2 times of:
  All C(H) groups, All C(H,H) groups
 At 1.5 times of:
  All C(H,H,H) groups
3. Restrained distances
 P101-O104 \\sim P101-O105 \\sim P102-O106 \\sim P102-O107 \\sim P103-O108
\\sim P103-O109
 with sigma of 0.01
 P201-O204 \\sim P201-O205 \\sim P202-O206 \\sim P202-O207 \\sim P203-O208
\\sim P203-O209
 with sigma of 0.01
4. Uiso/Uaniso restraints and constraints
All non-hydrogen atoms have similar U: within 2A with sigma of 0.04 and sigma
for terminal atoms of 0.08
Uanis(O204) = Uanis(C201) = Uanis(C202) = Uanis(O205) = Uanis(C203) =
Uanis(C204) = Uanis(O206) = Uanis(C205) = Uanis(C206) = Uanis(O207) =
Uanis(C207) = Uanis(C208) = Uanis(O208) = Uanis(C209) = Uanis(C210) =
Uanis(O209) = Uanis(C211) = Uanis(C212)
Uanis(O304) = Uanis(C301) = Uanis(C302)
Uanis(O305) = Uanis(C303) = Uanis(C304)
Uanis(O306) = Uanis(C305) = Uanis(C306)
Uanis(O307) = Uanis(C307) = Uanis(C308)
Uanis(O308) = Uanis(C309) = Uanis(C310)
Uanis(O309) = Uanis(C311) = Uanis(C312)
Uanis(O104) = Uanis(C101) = Uanis(C102)
Uanis(O105) = Uanis(C103) = Uanis(C104)
Uanis(O106) = Uanis(C105) = Uanis(C106)
Uanis(O107) = Uanis(C107) = Uanis(C108)
Uanis(O108) = Uanis(C109) = Uanis(C110)
Uanis(O109) = Uanis(C111) = Uanis(C112)
5. Rigid body (RIGU) restrains
 All non-hydrogen atoms
 with sigma for 1-2 distances of 0.004 and sigma for 1-3 distances of 0.004
6. Same fragment restrains
{P101, P102, P103, O101, O102, O103, O104, O105, O106, O107, O108, O109, C101,
C102, C103, C104, C105, C106, C107, C108, C109, C110, C111, C112} sigma for
1-2: 0.01, 1-3: 0.04
as
{P301, P302, P303, O301, O302, O303, O304, O305, O306, O307, O308, O309, C301,
C302, C303, C304, C305, C306, C307, C308, C309, C310, C311, C312}
{P101, P102, P103, O101, O102, O103, O104, O105, O106, O107, O108, O109, C101,
C102, C103, C104, C105, C106, C107, C108, C109, C110, C111, C112} sigma for
1-2: 0.01, 1-3: 0.04
as
{P201, P202, P203, O201, O202, O203, O204, O205, O206, O207, O208, O209, C201,
C202, C203, C204, C205, C206, C207, C208, C209, C210, C211, C212}
{C67, C68, C69, C70} sigma for 1-2: 0.02, 1-3: 0.04
as
{C67A, C68A, C69A, C70A}
{C40, C41, C42} sigma for 1-2: 0.02, 1-3: 0.04
as
{C40A, C41A, C42A}
7. Others
 1*[Sof(P101)+Sof(P102)+Sof(P103)+Sof(O101)+Sof(O102)+Sof(O103)+Sof(O104)+
 Sof(O105)+Sof(O106)+Sof(O107)+Sof(O108)+Sof(O109)+Sof(C101)+Sof(H10A)+
 Sof(H10B)+Sof(C102)+Sof(H10C)+Sof(H10D)+Sof(H10E)+Sof(C103)+Sof(H10F)+
 Sof(H10G)+Sof(C104)+Sof(H10H)+Sof(H10I)+Sof(H10J)+Sof(C105)+Sof(H10K)+
 Sof(H10L)+Sof(C106)+Sof(H10M)+Sof(H10N)+Sof(H10O)+Sof(C107)+Sof(H10P)+
 Sof(H10Q)+Sof(C108)+Sof(H10R)+Sof(H10S)+Sof(H10T)+Sof(C109)+Sof(H10U)+
 Sof(H10V)+Sof(C110)+Sof(H11A)+Sof(H11B)+Sof(H11C)+Sof(C111)+Sof(H11D)+
 Sof(H11E)+Sof(C112)+Sof(H11F)+Sof(H11G)+Sof(H11H)]+1*[Sof(P201)+Sof(P202)+
 Sof(P203)+Sof(O201)+Sof(O202)+Sof(O203)+Sof(O204)+Sof(O205)+Sof(O206)+
 Sof(O207)+Sof(O208)+Sof(O209)+Sof(C201)+Sof(H20A)+Sof(H20B)+Sof(C202)+
 Sof(H20C)+Sof(H20D)+Sof(H20E)+Sof(C203)+Sof(H20F)+Sof(H20G)+Sof(C204)+
 Sof(H20H)+Sof(H20I)+Sof(H20J)+Sof(C205)+Sof(H20K)+Sof(H20L)+Sof(C206)+
 Sof(H20M)+Sof(H20N)+Sof(H20O)+Sof(C207)+Sof(H20P)+Sof(H20Q)+Sof(C208)+
 Sof(H20R)+Sof(H20S)+Sof(H20T)+Sof(C209)+Sof(H20U)+Sof(H20V)+Sof(C210)+
 Sof(H21A)+Sof(H21B)+Sof(H21C)+Sof(C211)+Sof(H21D)+Sof(H21E)+Sof(C212)+
 Sof(H21F)+Sof(H21G)+Sof(H21H)]+1*[Sof(P301)+Sof(P302)+Sof(P303)+Sof(O301)+
 Sof(O302)+Sof(O303)+Sof(O304)+Sof(O305)+Sof(O306)+Sof(O307)+Sof(O308)+
 Sof(O309)+Sof(C301)+Sof(H30D)+Sof(H30E)+Sof(C302)+Sof(H30F)+Sof(H30G)+
 Sof(H30H)+Sof(C303)+Sof(H30I)+Sof(H30J)+Sof(C304)+Sof(H30K)+Sof(H30L)+
 Sof(H30M)+Sof(C305)+Sof(H30N)+Sof(H30O)+Sof(C306)+Sof(H30P)+Sof(H30Q)+
 Sof(H30R)+Sof(C307)+Sof(H30S)+Sof(H30T)+Sof(C308)+Sof(H30U)+Sof(H30V)+
 Sof(H30W)+Sof(C309)+Sof(H30X)+Sof(H30Y)+Sof(C310)+Sof(H31D)+Sof(H31E)+
 Sof(H31F)+Sof(C311)+Sof(H31G)+Sof(H31H)+Sof(C312)+Sof(H31I)+Sof(H31J)+
 Sof(H31K)]=1 with esd of 0.000001
 Sof(P101)=Sof(P102)=Sof(P103)=Sof(O101)=Sof(O102)=Sof(O103)=Sof(O104)=
 Sof(O105)=Sof(O106)=Sof(O107)=Sof(O108)=Sof(O109)=Sof(C101)=Sof(H10A)=
 Sof(H10B)=Sof(C102)=Sof(H10C)=Sof(H10D)=Sof(H10E)=Sof(C103)=Sof(H10F)=
 Sof(H10G)=Sof(C104)=Sof(H10H)=Sof(H10I)=Sof(H10J)=Sof(C105)=Sof(H10K)=
 Sof(H10L)=Sof(C106)=Sof(H10M)=Sof(H10N)=Sof(H10O)=Sof(C107)=Sof(H10P)=
 Sof(H10Q)=Sof(C108)=Sof(H10R)=Sof(H10S)=Sof(H10T)=Sof(C109)=Sof(H10U)=
 Sof(H10V)=Sof(C110)=Sof(H11A)=Sof(H11B)=Sof(H11C)=Sof(C111)=Sof(H11D)=
 Sof(H11E)=Sof(C112)=Sof(H11F)=Sof(H11G)=Sof(H11H)=FVAR(1)
 Sof(C40A)=Sof(H40A)=Sof(C41A)=Sof(H41A)=Sof(H41B)=Sof(H41C)=Sof(C42A)=
 Sof(H42A)=Sof(H42B)=Sof(H42C)=1-FVAR(2)
 Sof(C40)=Sof(H40)=Sof(C41)=Sof(H41D)=Sof(H41E)=Sof(H41F)=Sof(C42)=Sof(H42D)=
 Sof(H42E)=Sof(H42F)=FVAR(2)
 Sof(C67A)=Sof(C68A)=Sof(H68A)=Sof(H68B)=Sof(H68C)=Sof(C69A)=Sof(H69A)=
 Sof(H69B)=Sof(H69C)=Sof(C70A)=Sof(H70A)=Sof(H70B)=Sof(H70C)=1-FVAR(3)
 Sof(C67)=Sof(C68)=Sof(H68D)=Sof(H68E)=Sof(H68F)=Sof(C69)=Sof(H69D)=Sof(H69E)=
 Sof(H69F)=Sof(C70)=Sof(H70D)=Sof(H70E)=Sof(H70F)=FVAR(3)
 Sof(P201)=Sof(P202)=Sof(P203)=Sof(O201)=Sof(O202)=Sof(O203)=Sof(O204)=
 Sof(O205)=Sof(O206)=Sof(O207)=Sof(O208)=Sof(O209)=Sof(C201)=Sof(H20A)=
 Sof(H20B)=Sof(C202)=Sof(H20C)=Sof(H20D)=Sof(H20E)=Sof(C203)=Sof(H20F)=
 Sof(H20G)=Sof(C204)=Sof(H20H)=Sof(H20I)=Sof(H20J)=Sof(C205)=Sof(H20K)=
 Sof(H20L)=Sof(C206)=Sof(H20M)=Sof(H20N)=Sof(H20O)=Sof(C207)=Sof(H20P)=
 Sof(H20Q)=Sof(C208)=Sof(H20R)=Sof(H20S)=Sof(H20T)=Sof(C209)=Sof(H20U)=
 Sof(H20V)=Sof(C210)=Sof(H21A)=Sof(H21B)=Sof(H21C)=Sof(C211)=Sof(H21D)=
 Sof(H21E)=Sof(C212)=Sof(H21F)=Sof(H21G)=Sof(H21H)=FVAR(4)
 Sof(P301)=Sof(P302)=Sof(P303)=Sof(O301)=Sof(O302)=Sof(O303)=Sof(O304)=
 Sof(O305)=Sof(O306)=Sof(O307)=Sof(O308)=Sof(O309)=Sof(C301)=Sof(H30D)=
 Sof(H30E)=Sof(C302)=Sof(H30F)=Sof(H30G)=Sof(H30H)=Sof(C303)=Sof(H30I)=
 Sof(H30J)=Sof(C304)=Sof(H30K)=Sof(H30L)=Sof(H30M)=Sof(C305)=Sof(H30N)=
 Sof(H30O)=Sof(C306)=Sof(H30P)=Sof(H30Q)=Sof(H30R)=Sof(C307)=Sof(H30S)=
 Sof(H30T)=Sof(C308)=Sof(H30U)=Sof(H30V)=Sof(H30W)=Sof(C309)=Sof(H30X)=
 Sof(H30Y)=Sof(C310)=Sof(H31D)=Sof(H31E)=Sof(H31F)=Sof(C311)=Sof(H31G)=
 Sof(H31H)=Sof(C312)=Sof(H31I)=Sof(H31J)=Sof(H31K)=FVAR(5)
8.a Ternary CH refined with riding coordinates:
 C23(H23), C26(H26), C29(H29), C34(H34), C37(H37), C40A(H40A), C40(H40)
8.b Secondary CH2 refined with riding coordinates:
 C301(H30D,H30E), C303(H30I,H30J), C305(H30N,H30O), C307(H30S,H30T), C309(H30X,
 H30Y), C311(H31G,H31H), C201(H20A,H20B), C203(H20F,H20G), C205(H20K,H20L),
 C207(H20P,H20Q), C209(H20U,H20V), C211(H21D,H21E), C101(H10A,H10B), C103(H10F,
 H10G), C105(H10K,H10L), C107(H10P,H10Q), C109(H10U,H10V), C111(H11D,H11E)
8.c Aromatic/amide H refined with riding coordinates:
 C2(H2), C3(H3), C7(H7), C8(H8), C12(H12), C13(H13), C17(H17), C18(H18),
 C44(H44), C46(H46), C48(H48), C58(H58), C60(H60), C62(H62), C121(H121),
 C122(H122), C123(H123), C124(H124), C125(H125)
8.d Idealised Me refined as rotating group:
 C24(H24A,H24B,H24C), C25(H25A,H25B,H25C), C27(H27A,H27B,H27C), C28(H28A,H28B,
 H28C), C30(H30A,H30B,H30C), C31(H31A,H31B,H31C), C35(H35A,H35B,H35C), C36(H36A,
 H36B,H36C), C38(H38A,H38B,H38C), C39(H39A,H39B,H39C), C50(H50A,H50B,H50C),
 C51(H51A,H51B,H51C), C52(H52A,H52B,H52C), C54(H54A,H54B,H54C), C55(H55A,H55B,
 H55C), C56(H56A,H56B,H56C), C64(H64A,H64B,H64C), C65(H65A,H65B,H65C), C66(H66A,
 H66B,H66C), C302(H30F,H30G,H30H), C304(H30K,H30L,H30M), C306(H30P,H30Q,H30R),
 C308(H30U,H30V,H30W), C310(H31D,H31E,H31F), C312(H31I,H31J,H31K), C202(H20C,
 H20D,H20E), C204(H20H,H20I,H20J), C206(H20M,H20N,H20O), C208(H20R,H20S,H20T),
 C210(H21A,H21B,H21C), C212(H21F,H21G,H21H), C102(H10C,H10D,H10E), C104(H10H,
 H10I,H10J), C106(H10M,H10N,H10O), C108(H10R,H10S,H10T), C110(H11A,H11B,H11C),
 C112(H11F,H11G,H11H), C68A(H68A,H68B,H68C), C69A(H69A,H69B,H69C), C70A(H70A,
 H70B,H70C), C41A(H41A,H41B,H41C), C42A(H42A,H42B,H42C), C68(H68D,H68E,H68F),
 C69(H69D,H69E,H69F), C70(H70D,H70E,H70F), C41(H41D,H41E,H41F), C42(H42D,H42E,
 H42F)
;
_olex2_diffrn_ambient_temperature_device 'Oxford Cryosystems'
_olex2_submission_special_instructions 'No special instructions were received'
_oxdiff_exptl_absorpt_empirical_details
;
Empirical correction (ABSPACK) includes:
- Absorption correction using spherical harmonics
- Frame scaling
- Detector area scaling
;
_oxdiff_exptl_absorpt_empirical_full_max 1.584
_oxdiff_exptl_absorpt_empirical_full_min 0.713

loop_
_space_group_symop_operation_xyz
'x, y, z'
'x, -y, z+1/2'
'x+1/2, y+1/2, z'
'x+1/2, -y+1/2, z+1/2'

loop_
_atom_site_label
_atom_site_type_symbol
_atom_site_fract_x
_atom_site_fract_y
_atom_site_fract_z
_atom_site_U_iso_or_equiv
_atom_site_adp_type
_atom_site_occupancy
_atom_site_site_symmetry_order
_atom_site_calc_flag
_atom_site_refinement_flags_posn
_atom_site_refinement_flags_adp
_atom_site_refinement_flags_occupancy
_atom_site_disorder_assembly
_atom_site_disorder_group
Gd1 Gd 0.36649(2) 0.63596(2) 0.45959(2) 0.01634(3) Uani 1 1 d . U . . .
Co1 Co 0.57669(3) 0.59008(2) 0.71627(3) 0.02603(8) Uani 1 1 d . U . . .
Si1 Si -0.00093(5) 0.48581(2) 0.15399(5) 0.02092(14) Uani 1 1 d . U . . .
Si2 Si 0.54759(6) 0.83177(2) 0.58137(5) 0.02572(16) Uani 1 1 d . U . . .
N1 N 0.20038(15) 0.62384(6) 0.38876(15) 0.0193(4) Uani 1 1 d . U . . .
N2 N 0.32529(16) 0.61105(6) 0.30965(15) 0.0183(4) Uani 1 1 d . U . . .
N3 N 0.41587(15) 0.67728(6) 0.38201(14) 0.0179(4) Uani 1 1 d . U . . .
N4 N 0.29471(15) 0.68941(6) 0.46587(15) 0.0194(4) Uani 1 1 d . U . . .
C1 C 0.14366(19) 0.63542(7) 0.42432(19) 0.0220(5) Uani 1 1 d . U . . .
C2 C 0.0660(2) 0.61166(8) 0.3983(2) 0.0252(6) Uani 1 1 d . U . . .
H2 H 0.0171 0.6136 0.4139 0.030 Uiso 1 1 calc R . . . .
C3 C 0.0762(2) 0.58630(8) 0.3477(2) 0.0230(6) Uani 1 1 d . U . . .
H3 H 0.0362 0.5669 0.3214 0.028 Uiso 1 1 calc R . . . .
C4 C 0.15960(19) 0.59418(7) 0.34104(19) 0.0187(5) Uani 1 1 d . U . . .
C5 C 0.19192(18) 0.57469(7) 0.28898(18) 0.0199(5) Uani 1 1 d . U . . .
C6 C 0.26859(19) 0.58276(7) 0.27410(18) 0.0204(5) Uani 1 1 d . U . . .
C7 C 0.2942(2) 0.56363(7) 0.2145(2) 0.0265(6) Uani 1 1 d . U . . .
H7 H 0.2663 0.5428 0.1825 0.032 Uiso 1 1 calc R . . . .
C8 C 0.3654(2) 0.58098(8) 0.2124(2) 0.0252(6) Uani 1 1 d . U . . .
H8 H 0.3966 0.5747 0.1783 0.030 Uiso 1 1 calc R . . . .
C9 C 0.38504(18) 0.61096(7) 0.27241(17) 0.0192(5) Uani 1 1 d . U . . .
C10 C 0.45114(19) 0.63689(6) 0.28590(18) 0.0184(5) Uani 1 1 d . U . . .
C11 C 0.46439(17) 0.66786(7) 0.33615(17) 0.0181(5) Uani 1 1 d . U . . .
C12 C 0.52958(19) 0.69491(7) 0.34576(19) 0.0230(5) Uani 1 1 d . U . . .
H12 H 0.5724 0.6946 0.3219 0.028 Uiso 1 1 calc R . . . .
C13 C 0.5182(2) 0.72066(8) 0.3951(2) 0.0248(6) Uani 1 1 d . U . . .
H13 H 0.5513 0.7419 0.4121 0.030 Uiso 1 1 calc R . . . .
C14 C 0.44634(18) 0.70964(7) 0.41686(17) 0.0192(5) Uani 1 1 d . U . . .
C15 C 0.41035(19) 0.73004(7) 0.46402(18) 0.0189(5) Uani 1 1 d . U . . .
C16 C 0.33585(19) 0.72112(7) 0.48178(18) 0.0200(5) Uani 1 1 d . U . . .
C17 C 0.2910(2) 0.74465(8) 0.5155(2) 0.0266(6) Uani 1 1 d . U . . .
H17 H 0.3074 0.7681 0.5322 0.032 Uiso 1 1 calc R . . . .
C18 C 0.2206(2) 0.72692(8) 0.5187(2) 0.0272(6) Uani 1 1 d . U . . .
H18 H 0.1783 0.7356 0.5382 0.033 Uiso 1 1 calc R . . . .
C19 C 0.22229(18) 0.69235(7) 0.48696(18) 0.0218(5) Uani 1 1 d . U . . .
C20 C 0.15595(19) 0.66663(7) 0.47239(18) 0.0225(5) Uani 1 1 d . U . . .
C21 C 0.13650(19) 0.54489(7) 0.24187(19) 0.0222(5) Uani 1 1 d . U . . .
C22 C 0.0856(2) 0.52092(7) 0.2023(2) 0.0247(5) Uani 1 1 d . U . . .
C23 C 0.0532(2) 0.44784(8) 0.1257(2) 0.0314(7) Uani 1 1 d . U . . .
H23 H 0.0919 0.4352 0.1857 0.038 Uiso 1 1 calc R . . . .
C24 C -0.0212(3) 0.42236(8) 0.0584(3) 0.0402(8) Uani 1 1 d . U . . .
H24A H -0.0546 0.4325 -0.0043 0.060 Uiso 1 1 calc GR . . . .
H24B H -0.0662 0.4173 0.0804 0.060 Uiso 1 1 calc GR . . . .
H24C H 0.0097 0.4010 0.0560 0.060 Uiso 1 1 calc GR . . . .
C25 C 0.1204(3) 0.45815(10) 0.0883(3) 0.0463(9) Uani 1 1 d . U . . .
H25A H 0.1711 0.4726 0.1347 0.069 Uiso 1 1 calc GR . . . .
H25B H 0.0854 0.4711 0.0299 0.069 Uiso 1 1 calc GR . . . .
H25C H 0.1474 0.4374 0.0767 0.069 Uiso 1 1 calc GR . . . .
C26 C -0.0294(2) 0.47568(8) 0.2502(2) 0.0315(6) Uani 1 1 d . U . . .
H26 H -0.0526 0.4976 0.2642 0.038 Uiso 1 1 calc R . . . .
C27 C 0.0587(3) 0.46507(11) 0.3404(3) 0.0493(9) Uani 1 1 d . U . . .
H27A H 0.1060 0.4834 0.3596 0.074 Uiso 1 1 calc GR . . . .
H27B H 0.0844 0.4438 0.3296 0.074 Uiso 1 1 calc GR . . . .
H27C H 0.0421 0.4612 0.3898 0.074 Uiso 1 1 calc GR . . . .
C28 C -0.1072(3) 0.44901(10) 0.2239(3) 0.0500(10) Uani 1 1 d . U . . .
H28A H -0.0865 0.4268 0.2117 0.075 Uiso 1 1 calc GR . . . .
H28B H -0.1640 0.4566 0.1677 0.075 Uiso 1 1 calc GR . . . .
H28C H -0.1211 0.4464 0.2756 0.075 Uiso 1 1 calc GR . . . .
C29 C -0.1085(2) 0.50275(8) 0.0477(2) 0.0303(6) Uani 1 1 d . U . . .
H29 H -0.1531 0.4830 0.0195 0.036 Uiso 1 1 calc R . . . .
C30 C -0.1591(3) 0.53041(13) 0.0744(3) 0.0574(11) Uani 1 1 d . U . . .
H30A H -0.1158 0.5495 0.1062 0.086 Uiso 1 1 calc GR . . . .
H30B H -0.1799 0.5203 0.1162 0.086 Uiso 1 1 calc GR . . . .
H30C H -0.2139 0.5390 0.0177 0.086 Uiso 1 1 calc GR . . . .
C31 C -0.0855(2) 0.51625(9) -0.0268(2) 0.0365(7) Uani 1 1 d . U . . .
H31A H -0.0572 0.4977 -0.0456 0.055 Uiso 1 1 calc GR . . . .
H31B H -0.0411 0.5355 -0.0011 0.055 Uiso 1 1 calc GR . . . .
H31C H -0.1434 0.5242 -0.0813 0.055 Uiso 1 1 calc GR . . . .
C32 C 0.45084(19) 0.76378(7) 0.49424(17) 0.0224(5) Uani 1 1 d . U . . .
C33 C 0.4843(2) 0.79201(7) 0.52238(19) 0.0262(6) Uani 1 1 d . U . . .
C34 C 0.6706(2) 0.81777(9) 0.6682(2) 0.0392(8) Uani 1 1 d . U . . .
H34 H 0.7044 0.8384 0.7066 0.047 Uiso 1 1 calc R . . . .
C35 C 0.6700(3) 0.79039(9) 0.7351(2) 0.0433(8) Uani 1 1 d . U . . .
H35A H 0.6342 0.7703 0.6992 0.065 Uiso 1 1 calc GR . . . .
H35B H 0.6407 0.7999 0.7702 0.065 Uiso 1 1 calc GR . . . .
H35C H 0.7349 0.7835 0.7787 0.065 Uiso 1 1 calc GR . . . .
C36 C 0.7258(3) 0.80494(15) 0.6214(3) 0.0658(13) Uani 1 1 d . U . . .
H36A H 0.7296 0.8233 0.5822 0.099 Uiso 1 1 calc GR . . . .
H36B H 0.6939 0.7849 0.5825 0.099 Uiso 1 1 calc GR . . . .
H36C H 0.7894 0.7984 0.6694 0.099 Uiso 1 1 calc GR . . . .
C37 C 0.5524(3) 0.86039(8) 0.4905(2) 0.0342(7) Uani 1 1 d . U . . .
H37 H 0.5815 0.8460 0.4605 0.041 Uiso 1 1 calc R . . . .
C38 C 0.4582(3) 0.87209(10) 0.4114(3) 0.0491(9) Uani 1 1 d . U . . .
H38A H 0.4324 0.8903 0.4340 0.074 Uiso 1 1 calc GR . . . .
H38B H 0.4145 0.8525 0.3891 0.074 Uiso 1 1 calc GR . . . .
H38C H 0.4666 0.8810 0.3599 0.074 Uiso 1 1 calc GR . . . .
C39 C 0.6186(3) 0.89108(10) 0.5341(3) 0.0477(9) Uani 1 1 d . U . . .
H39A H 0.6807 0.8828 0.5814 0.071 Uiso 1 1 calc GR . . . .
H39B H 0.5929 0.9065 0.5636 0.071 Uiso 1 1 calc GR . . . .
H39C H 0.6246 0.9036 0.4853 0.071 Uiso 1 1 calc GR . . . .
C43 C 0.50933(18) 0.63171(6) 0.23883(18) 0.0176(5) Uani 1 1 d . U . . .
C44 C 0.57304(18) 0.60438(6) 0.26421(18) 0.0194(5) Uani 1 1 d . U . . .
H44 H 0.5798 0.5891 0.3125 0.023 Uiso 1 1 calc R . . . .
C45 C 0.62690(18) 0.59906(7) 0.22019(19) 0.0212(5) Uani 1 1 d . U . . .
C46 C 0.6156(2) 0.62219(8) 0.1497(2) 0.0247(5) Uani 1 1 d . U . . .
H46 H 0.6515 0.6188 0.1187 0.030 Uiso 1 1 calc R . . . .
C47 C 0.5537(2) 0.64999(7) 0.12329(18) 0.0232(5) Uani 1 1 d . U . . .
C48 C 0.49990(19) 0.65412(7) 0.16828(18) 0.0206(5) Uani 1 1 d . U . . .
H48 H 0.4561 0.6726 0.1504 0.025 Uiso 1 1 calc R . . . .
C49 C 0.6944(2) 0.56824(7) 0.2441(2) 0.0291(6) Uani 1 1 d . U . . .
C50 C 0.7034(3) 0.54788(9) 0.3279(3) 0.0431(9) Uani 1 1 d . U . . .
H50A H 0.6415 0.5389 0.3138 0.065 Uiso 1 1 calc GR . . . .
H50B H 0.7274 0.5630 0.3827 0.065 Uiso 1 1 calc GR . . . .
H50C H 0.7471 0.5286 0.3410 0.065 Uiso 1 1 calc GR . . . .
C51 C 0.6562(3) 0.54408(9) 0.1598(3) 0.0420(8) Uani 1 1 d . U . . .
H51A H 0.6525 0.5564 0.1058 0.063 Uiso 1 1 calc GR . . . .
H51B H 0.5933 0.5361 0.1450 0.063 Uiso 1 1 calc GR . . . .
H51C H 0.6984 0.5242 0.1744 0.063 Uiso 1 1 calc GR . . . .
C52 C 0.7931(2) 0.58099(9) 0.2671(3) 0.0447(9) Uani 1 1 d . U . . .
H52A H 0.8175 0.5965 0.3212 0.067 Uiso 1 1 calc GR . . . .
H52B H 0.7891 0.5934 0.2131 0.067 Uiso 1 1 calc GR . . . .
H52C H 0.8354 0.5612 0.2816 0.067 Uiso 1 1 calc GR . . . .
C53 C 0.5403(3) 0.67564(9) 0.0460(2) 0.0350(7) Uani 1 1 d . U . . .
C54 C 0.4382(3) 0.67220(11) -0.0348(2) 0.0529(10) Uani 1 1 d . U . . .
H54A H 0.3943 0.6788 -0.0126 0.079 Uiso 1 1 calc GR . . . .
H54B H 0.4264 0.6483 -0.0567 0.079 Uiso 1 1 calc GR . . . .
H54C H 0.4292 0.6874 -0.0864 0.079 Uiso 1 1 calc GR . . . .
C55 C 0.6079(4) 0.66963(13) 0.0087(4) 0.0713(15) Uani 1 1 d . U . . .
H55A H 0.5964 0.6468 -0.0206 0.107 Uiso 1 1 calc GR . . . .
H55B H 0.6728 0.6708 0.0603 0.107 Uiso 1 1 calc GR . . . .
H55C H 0.5984 0.6873 -0.0378 0.107 Uiso 1 1 calc GR . . . .
C56 C 0.5532(3) 0.71271(9) 0.0834(2) 0.0404(8) Uani 1 1 d . U . . .
H56A H 0.6170 0.7155 0.1361 0.061 Uiso 1 1 calc GR . . . .
H56B H 0.5071 0.7174 0.1043 0.061 Uiso 1 1 calc GR . . . .
H56C H 0.5437 0.7289 0.0336 0.061 Uiso 1 1 calc GR . . . .
C57 C 0.0865(2) 0.67491(7) 0.5054(2) 0.0247(5) Uani 1 1 d . U . . .
C58 C -0.0036(2) 0.68570(8) 0.4426(2) 0.0261(6) Uani 1 1 d . U . . .
H58 H -0.0222 0.6868 0.3779 0.031 Uiso 1 1 calc R . . . .
C59 C -0.06808(19) 0.69503(7) 0.4725(2) 0.0242(5) Uani 1 1 d . U . . .
C60 C -0.0392(2) 0.69236(8) 0.5676(2) 0.0254(6) Uani 1 1 d . U . . .
H60 H -0.0825 0.6982 0.5888 0.030 Uiso 1 1 calc R . . . .
C61 C 0.0515(2) 0.68141(7) 0.6330(2) 0.0247(5) Uani 1 1 d . U . . .
C62 C 0.1143(2) 0.67300(7) 0.6006(2) 0.0252(5) Uani 1 1 d . U . . .
H62 H 0.1765 0.6659 0.6438 0.030 Uiso 1 1 calc R . . . .
C63 C -0.1674(2) 0.70654(7) 0.4004(2) 0.0270(6) Uani 1 1 d . U . . .
C64 C -0.2244(2) 0.67492(9) 0.3462(3) 0.0382(8) Uani 1 1 d . U . . .
H64A H -0.2275 0.6584 0.3898 0.057 Uiso 1 1 calc GR . . . .
H64B H -0.1939 0.6641 0.3137 0.057 Uiso 1 1 calc GR . . . .
H64C H -0.2883 0.6821 0.3003 0.057 Uiso 1 1 calc GR . . . .
C65 C -0.1633(2) 0.73171(9) 0.3301(3) 0.0381(7) Uani 1 1 d . U . . .
H65A H -0.1362 0.7200 0.2956 0.057 Uiso 1 1 calc GR . . . .
H65B H -0.1241 0.7516 0.3636 0.057 Uiso 1 1 calc GR . . . .
H65C H -0.2271 0.7396 0.2861 0.057 Uiso 1 1 calc GR . . . .
C66 C -0.2187(2) 0.72487(9) 0.4460(3) 0.0360(7) Uani 1 1 d . U . . .
H66A H -0.1799 0.7439 0.4849 0.054 Uiso 1 1 calc GR . . . .
H66B H -0.2300 0.7085 0.4850 0.054 Uiso 1 1 calc GR . . . .
H66C H -0.2791 0.7339 0.3971 0.054 Uiso 1 1 calc GR . . . .
C121 C 0.6834(2) 0.55334(9) 0.7741(3) 0.0428(8) Uani 1 1 d . U . . .
H121 H 0.7017 0.5383 0.7399 0.051 Uiso 1 1 calc R . . . .
C122 C 0.7207(2) 0.58658(9) 0.8070(2) 0.0379(7) Uani 1 1 d . U . . .
H122 H 0.7676 0.5979 0.7981 0.046 Uiso 1 1 calc R . . . .
C123 C 0.6754(3) 0.59994(10) 0.8555(2) 0.0453(9) Uani 1 1 d . U . . .
H123 H 0.6866 0.6218 0.8853 0.054 Uiso 1 1 calc R . . . .
C124 C 0.6109(3) 0.57505(12) 0.8517(3) 0.0535(10) Uani 1 1 d . U . . .
H124 H 0.5710 0.5771 0.8788 0.064 Uiso 1 1 calc R . . . .
C125 C 0.6153(3) 0.54629(10) 0.8003(3) 0.0516(10) Uani 1 1 d . U . . .
H125 H 0.5785 0.5259 0.7863 0.062 Uiso 1 1 calc R . . . .
P301 P 0.4241(3) 0.57554(10) 0.6506(3) 0.0206(8) Uani 0.326(3) 1 d D U P A 3
P302 P 0.5643(8) 0.5811(3) 0.5754(10) 0.023(2) Uani 0.326(3) 1 d D U P A 3
P303 P 0.5514(7) 0.6429(3) 0.6962(7) 0.0272(16) Uani 0.326(3) 1 d D U P A 3
O301 O 0.3581(12) 0.5999(3) 0.5751(9) 0.022(3) Uani 0.326(3) 1 d D U P A 3
O302 O 0.4857(16) 0.5968(7) 0.4878(15) 0.020(4) Uani 0.326(3) 1 d D U P A 3
O303 O 0.4896(16) 0.6564(7) 0.5981(11) 0.023(4) Uani 0.326(3) 1 d D U P A 3
O304 O 0.3865(5) 0.56765(19) 0.7231(5) 0.0343(14) Uani 0.326(3) 1 d D U P A 3
O305 O 0.4084(6) 0.53805(17) 0.6068(7) 0.0454(16) Uani 0.326(3) 1 d D U P A 3
O306 O 0.5659(17) 0.5399(3) 0.5606(13) 0.041(2) Uani 0.326(3) 1 d D U P A 3
O307 O 0.6641(8) 0.5969(3) 0.5939(9) 0.042(2) Uani 0.326(3) 1 d D U P A 3
O308 O 0.6558(8) 0.6602(3) 0.7367(9) 0.042(2) Uani 0.326(3) 1 d D U P A 3
O309 O 0.5078(7) 0.6578(3) 0.7579(7) 0.042(3) Uani 0.326(3) 1 d D U P A 3
C301 C 0.3542(9) 0.5951(3) 0.7609(8) 0.0343(14) Uani 0.326(3) 1 d D U P A 3
H30D H 0.2945 0.6051 0.7116 0.041 Uiso 0.326(3) 1 calc R . P A 3
H30E H 0.4019 0.6137 0.7874 0.041 Uiso 0.326(3) 1 calc R . P A 3
C302 C 0.3398(9) 0.5784(4) 0.8363(8) 0.0343(14) Uani 0.326(3) 1 d D U P A 3
H30F H 0.2866 0.5623 0.8077 0.051 Uiso 0.326(3) 1 calc GR . P A 3
H30G H 0.3266 0.5962 0.8709 0.051 Uiso 0.326(3) 1 calc GR . P A 3
H30H H 0.3968 0.5658 0.8794 0.051 Uiso 0.326(3) 1 calc GR . P A 3
C303 C 0.3185(8) 0.5225(3) 0.5439(10) 0.0454(16) Uani 0.326(3) 1 d D U P A 3
H30I H 0.2868 0.5367 0.4865 0.054 Uiso 0.326(3) 1 calc R . P A 3
H30J H 0.2785 0.5227 0.5740 0.054 Uiso 0.326(3) 1 calc R . P A 3
C304 C 0.3265(9) 0.4869(3) 0.5176(10) 0.0454(16) Uani 0.326(3) 1 d D U P A 3
H30K H 0.3342 0.4871 0.4618 0.068 Uiso 0.326(3) 1 calc GR . P A 3
H30L H 0.2694 0.4741 0.5043 0.068 Uiso 0.326(3) 1 calc GR . P A 3
H30M H 0.3813 0.4758 0.5692 0.068 Uiso 0.326(3) 1 calc GR . P A 3
C305 C 0.5548(10) 0.5288(3) 0.4710(11) 0.041(2) Uani 0.326(3) 1 d D U P A 3
H30N H 0.6159 0.5204 0.4793 0.049 Uiso 0.326(3) 1 calc R . P A 3
H30O H 0.5349 0.5486 0.4274 0.049 Uiso 0.326(3) 1 calc R . P A 3
C306 C 0.4819(9) 0.5003(3) 0.4299(9) 0.041(2) Uani 0.326(3) 1 d D U P A 3
H30P H 0.4210 0.5089 0.4202 0.062 Uiso 0.326(3) 1 calc GR . P A 3
H30Q H 0.5018 0.4807 0.4731 0.062 Uiso 0.326(3) 1 calc GR . P A 3
H30R H 0.4757 0.4929 0.3699 0.062 Uiso 0.326(3) 1 calc GR . P A 3
C307 C 0.6569(9) 0.6252(6) 0.5320(17) 0.042(2) Uani 0.326(3) 1 d D U P A 3
H30S H 0.6258 0.6453 0.5425 0.050 Uiso 0.326(3) 1 calc R . P A 3
H30T H 0.6197 0.6180 0.4658 0.050 Uiso 0.326(3) 1 calc R . P A 3
C308 C 0.7543(9) 0.6340(4) 0.5547(12) 0.042(2) Uani 0.326(3) 1 d D U P A 3
H30U H 0.7872 0.6131 0.5529 0.063 Uiso 0.326(3) 1 calc GR . P A 3
H30V H 0.7875 0.6442 0.6174 0.063 Uiso 0.326(3) 1 calc GR . P A 3
H30W H 0.7526 0.6506 0.5088 0.063 Uiso 0.326(3) 1 calc GR . P A 3
C309 C 0.6826(10) 0.6952(3) 0.7322(10) 0.042(2) Uani 0.326(3) 1 d D U P A 3
H30X H 0.6440 0.7032 0.6669 0.051 Uiso 0.326(3) 1 calc R . P A 3
H30Y H 0.6650 0.7094 0.7714 0.051 Uiso 0.326(3) 1 calc R . P A 3
C310 C 0.7774(9) 0.7020(3) 0.7596(9) 0.042(2) Uani 0.326(3) 1 d D U P A 3
H31D H 0.7998 0.6856 0.7293 0.063 Uiso 0.326(3) 1 calc GR . P A 3
H31E H 0.8155 0.6998 0.8277 0.063 Uiso 0.326(3) 1 calc GR . P A 3
H31F H 0.7832 0.7255 0.7410 0.063 Uiso 0.326(3) 1 calc GR . P A 3
C311 C 0.4287(9) 0.6812(4) 0.7206(9) 0.042(3) Uani 0.326(3) 1 d D U P A 3
H31G H 0.3930 0.6776 0.7546 0.051 Uiso 0.326(3) 1 calc R . P A 3
H31H H 0.3864 0.6754 0.6542 0.051 Uiso 0.326(3) 1 calc R . P A 3
C312 C 0.4541(10) 0.7183(4) 0.7267(8) 0.042(3) Uani 0.326(3) 1 d D U P A 3
H31I H 0.4869 0.7224 0.6908 0.063 Uiso 0.326(3) 1 calc GR . P A 3
H31J H 0.4954 0.7245 0.7923 0.063 Uiso 0.326(3) 1 calc GR . P A 3
H31K H 0.3968 0.7323 0.7011 0.063 Uiso 0.326(3) 1 calc GR . P A 3
P201 P 0.4540(4) 0.62080(17) 0.7045(4) 0.0287(14) Uani 0.1227(15) 1 d D U P A 2
P202 P 0.4987(5) 0.56369(16) 0.5969(4) 0.0319(15) Uani 0.1227(15) 1 d D U P A 2
P203 P 0.6079(4) 0.63255(17) 0.6495(4) 0.0294(14) Uani 0.1227(15) 1 d D U P A 2
O201 O 0.3742(10) 0.6278(6) 0.6071(8) 0.027(3) Uani 0.1227(15) 1 d D U P A 2
O202 O 0.4308(12) 0.5817(4) 0.5070(9) 0.030(3) Uani 0.1227(15) 1 d D U P A 2
O203 O 0.5257(10) 0.6502(5) 0.5683(12) 0.029(4) Uani 0.1227(15) 1 d D U P A 2
O204 O 0.4852(16) 0.6566(4) 0.7605(14) 0.0316(13) Uani 0.1227(15) 1 d D U P A 2
O205 O 0.416(2) 0.5975(9) 0.759(2) 0.0316(13) Uani 0.1227(15) 1 d D U P A 2
O206 O 0.4400(12) 0.5342(4) 0.6146(14) 0.0316(13) Uani 0.1227(15) 1 d D U P A 2
O207 O 0.5732(14) 0.5432(8) 0.575(2) 0.0316(13) Uani 0.1227(15) 1 d D U P A 2
O208 O 0.6750(12) 0.6150(5) 0.6142(11) 0.0316(13) Uani 0.1227(15) 1 d D U P A 2
O209 O 0.673(2) 0.6607(7) 0.723(2) 0.0316(13) Uani 0.1227(15) 1 d D U P A 2
C201 C 0.446(2) 0.6914(5) 0.733(2) 0.0316(13) Uani 0.1227(15) 1 d D U P A 2
H20A H 0.3974 0.6951 0.7515 0.038 Uiso 0.1227(15) 1 calc R . P A 2
H20B H 0.4163 0.6937 0.6642 0.038 Uiso 0.1227(15) 1 calc R . P A 2
C202 C 0.522(2) 0.7184(6) 0.7785(19) 0.0316(13) Uani 0.1227(15) 1 d D U P A 2
H20C H 0.5121 0.7366 0.7332 0.047 Uiso 0.1227(15) 1 calc GR . P A 2
H20D H 0.5839 0.7077 0.7996 0.047 Uiso 0.1227(15) 1 calc GR . P A 2
H20E H 0.5194 0.7283 0.8322 0.047 Uiso 0.1227(15) 1 calc GR . P A 2
C203 C 0.3227(18) 0.5868(7) 0.7386(18) 0.0316(13) Uani 0.1227(15) 1 d D U P A 2
H20F H 0.2907 0.5754 0.6767 0.038 Uiso 0.1227(15) 1 calc R . P A 2
H20G H 0.2852 0.6072 0.7364 0.038 Uiso 0.1227(15) 1 calc R . P A 2
C204 C 0.329(2) 0.5626(7) 0.8110(19) 0.0316(13) Uani 0.1227(15) 1 d D U P A 2
H20H H 0.3339 0.5390 0.7929 0.047 Uiso 0.1227(15) 1 calc GR . P A 2
H20I H 0.2720 0.5647 0.8173 0.047 Uiso 0.1227(15) 1 calc GR . P A 2
H20J H 0.3843 0.5681 0.8709 0.047 Uiso 0.1227(15) 1 calc GR . P A 2
C205 C 0.3432(13) 0.5282(6) 0.5872(19) 0.0316(13) Uani 0.1227(15) 1 d D U P A 2
H20K H 0.2986 0.5387 0.5266 0.038 Uiso 0.1227(15) 1 calc R . P A 2
H20L H 0.3264 0.5340 0.6362 0.038 Uiso 0.1227(15) 1 calc R . P A 2
C206 C 0.359(2) 0.4899(6) 0.5810(19) 0.0316(13) Uani 0.1227(15) 1 d D U P A 2
H20M H 0.2999 0.4775 0.5597 0.047 Uiso 0.1227(15) 1 calc GR . P A 2
H20N H 0.4059 0.4814 0.6428 0.047 Uiso 0.1227(15) 1 calc GR . P A 2
H20O H 0.3827 0.4863 0.5366 0.047 Uiso 0.1227(15) 1 calc GR . P A 2
C207 C 0.5195(17) 0.5223(6) 0.4943(15) 0.0316(13) Uani 0.1227(15) 1 d D U P A 2
H20P H 0.4573 0.5333 0.4564 0.038 Uiso 0.1227(15) 1 calc R . P A 2
H20Q H 0.5084 0.4997 0.5156 0.038 Uiso 0.1227(15) 1 calc R . P A 2
C208 C 0.5610(18) 0.5160(7) 0.4337(16) 0.0316(13) Uani 0.1227(15) 1 d D U P A 2
H20R H 0.5319 0.4955 0.3952 0.047 Uiso 0.1227(15) 1 calc GR . P A 2
H20S H 0.6289 0.5122 0.4722 0.047 Uiso 0.1227(15) 1 calc GR . P A 2
H20T H 0.5499 0.5360 0.3930 0.047 Uiso 0.1227(15) 1 calc GR . P A 2
C209 C 0.6822(17) 0.6049(8) 0.5334(15) 0.0316(13) Uani 0.1227(15) 1 d D U P A 2
H20U H 0.6862 0.5795 0.5326 0.038 Uiso 0.1227(15) 1 calc R . P A 2
H20V H 0.6238 0.6119 0.4766 0.038 Uiso 0.1227(15) 1 calc R . P A 2
C210 C 0.7585(18) 0.6187(7) 0.5289(19) 0.0316(13) Uani 0.1227(15) 1 d D U P A 2
H21A H 0.7412 0.6411 0.4975 0.047 Uiso 0.1227(15) 1 calc GR . P A 2
H21B H 0.7771 0.6031 0.4936 0.047 Uiso 0.1227(15) 1 calc GR . P A 2
H21C H 0.8113 0.6216 0.5923 0.047 Uiso 0.1227(15) 1 calc GR . P A 2
C211 C 0.6710(19) 0.6977(7) 0.719(2) 0.0316(13) Uani 0.1227(15) 1 d D U P A 2
H21D H 0.6252 0.7075 0.7361 0.038 Uiso 0.1227(15) 1 calc R . P A 2
H21E H 0.6563 0.7061 0.6562 0.038 Uiso 0.1227(15) 1 calc R . P A 2
C212 C 0.7711(17) 0.7059(7) 0.7914(18) 0.0316(13) Uani 0.1227(15) 1 d D U P A 2
H21F H 0.7962 0.7238 0.7672 0.047 Uiso 0.1227(15) 1 calc GR . P A 2
H21G H 0.8097 0.6851 0.8054 0.047 Uiso 0.1227(15) 1 calc GR . P A 2
H21H H 0.7724 0.7142 0.8485 0.047 Uiso 0.1227(15) 1 calc GR . P A 2
P101 P 0.42847(17) 0.58801(6) 0.66519(17) 0.0225(5) Uani 0.552(3) 1 d D U P A 1
P102 P 0.5663(4) 0.58025(17) 0.5821(6) 0.0230(13) Uani 0.552(3) 1 d D U P A 1
P103 P 0.5644(4) 0.64604(16) 0.6866(4) 0.0230(8) Uani 0.552(3) 1 d D U P A 1
O101 O 0.3602(6) 0.60935(19) 0.5836(5) 0.0184(16) Uani 0.552(3) 1 d D U P A 1
O102 O 0.4813(9) 0.5939(4) 0.4961(9) 0.020(2) Uani 0.552(3) 1 d D U P A 1
O103 O 0.4991(9) 0.6596(4) 0.5899(7) 0.0195(19) Uani 0.552(3) 1 d D U P A 1
O104 O 0.4163(5) 0.5970(3) 0.7541(5) 0.0378(9) Uani 0.552(3) 1 d D U P A 1
O105 O 0.3892(3) 0.54927(11) 0.6458(3) 0.0388(8) Uani 0.552(3) 1 d D U P A 1
O106 O 0.5729(13) 0.5395(3) 0.5683(9) 0.0562(19) Uani 0.552(3) 1 d D U P A 1
O107 O 0.6576(5) 0.58941(18) 0.5723(5) 0.0351(11) Uani 0.552(3) 1 d D U P A 1
O108 O 0.6690(7) 0.6598(3) 0.7197(9) 0.0437(14) Uani 0.552(3) 1 d D U P A 1
O109 O 0.5427(4) 0.66479(16) 0.7616(4) 0.0345(11) Uani 0.552(3) 1 d D U P A 1
C101 C 0.3243(5) 0.6009(2) 0.7483(5) 0.0378(9) Uani 0.552(3) 1 d D U P A 1
H10A H 0.2743 0.5952 0.6843 0.045 Uiso 0.552(3) 1 calc R . P A 1
H10B H 0.3156 0.6252 0.7612 0.045 Uiso 0.552(3) 1 calc R . P A 1
C102 C 0.3162(5) 0.5780(3) 0.8168(5) 0.0378(9) Uani 0.552(3) 1 d D U P A 1
H10C H 0.3193 0.5539 0.8007 0.057 Uiso 0.552(3) 1 calc GR . P A 1
H10D H 0.2559 0.5821 0.8151 0.057 Uiso 0.552(3) 1 calc GR . P A 1
H10E H 0.3679 0.5828 0.8798 0.057 Uiso 0.552(3) 1 calc GR . P A 1
C103 C 0.3386(5) 0.53673(18) 0.5497(5) 0.0388(8) Uani 0.552(3) 1 d D U P A 1
H10F H 0.3735 0.5432 0.5165 0.047 Uiso 0.552(3) 1 calc R . P A 1
H10G H 0.2757 0.5477 0.5169 0.047 Uiso 0.552(3) 1 calc R . P A 1
C104 C 0.3277(5) 0.49867(18) 0.5476(6) 0.0388(8) Uani 0.552(3) 1 d D U P A 1
H10H H 0.2880 0.4910 0.4829 0.058 Uiso 0.552(3) 1 calc GR . P A 1
H10I H 0.2981 0.4921 0.5852 0.058 Uiso 0.552(3) 1 calc GR . P A 1
H10J H 0.3897 0.4877 0.5733 0.058 Uiso 0.552(3) 1 calc GR . P A 1
C105 C 0.5678(7) 0.5249(2) 0.4854(7) 0.0562(19) Uani 0.552(3) 1 d D U P A 1
H10K H 0.6140 0.5058 0.5037 0.067 Uiso 0.552(3) 1 calc R . P A 1
H10L H 0.5862 0.5427 0.4540 0.067 Uiso 0.552(3) 1 calc R . P A 1
C106 C 0.4717(7) 0.5112(2) 0.4165(5) 0.0562(19) Uani 0.552(3) 1 d D U P A 1
H10M H 0.4759 0.4981 0.3676 0.084 Uiso 0.552(3) 1 calc GR . P A 1
H10N H 0.4281 0.5306 0.3881 0.084 Uiso 0.552(3) 1 calc GR . P A 1
H10O H 0.4486 0.4963 0.4492 0.084 Uiso 0.552(3) 1 calc GR . P A 1
C107 C 0.6705(5) 0.6220(3) 0.5367(9) 0.0351(11) Uani 0.552(3) 1 d D U P A 1
H10P H 0.6428 0.6409 0.5560 0.042 Uiso 0.552(3) 1 calc R . P A 1
H10Q H 0.6384 0.6214 0.4675 0.042 Uiso 0.552(3) 1 calc R . P A 1
C108 C 0.7729(5) 0.6281(2) 0.5744(6) 0.0351(11) Uani 0.552(3) 1 d D U P A 1
H10R H 0.7823 0.6501 0.5506 0.053 Uiso 0.552(3) 1 calc GR . P A 1
H10S H 0.7997 0.6094 0.5546 0.053 Uiso 0.552(3) 1 calc GR . P A 1
H10T H 0.8042 0.6289 0.6429 0.053 Uiso 0.552(3) 1 calc GR . P A 1
C109 C 0.6821(6) 0.6948(2) 0.6991(6) 0.0437(14) Uani 0.552(3) 1 d D U P A 1
H10U H 0.6437 0.6987 0.6309 0.052 Uiso 0.552(3) 1 calc R . P A 1
H10V H 0.6587 0.7106 0.7308 0.052 Uiso 0.552(3) 1 calc R . P A 1
C110 C 0.7756(5) 0.7030(2) 0.7269(6) 0.0437(14) Uani 0.552(3) 1 d D U P A 1
H11A H 0.7969 0.6896 0.6899 0.066 Uiso 0.552(3) 1 calc GR . P A 1
H11B H 0.8151 0.6975 0.7933 0.066 Uiso 0.552(3) 1 calc GR . P A 1
H11C H 0.7806 0.7277 0.7170 0.066 Uiso 0.552(3) 1 calc GR . P A 1
C111 C 0.4573(6) 0.6842(2) 0.7338(6) 0.0345(11) Uani 0.552(3) 1 d D U P A 1
H11D H 0.4289 0.6777 0.7731 0.041 Uiso 0.552(3) 1 calc R . P A 1
H11E H 0.4112 0.6792 0.6677 0.041 Uiso 0.552(3) 1 calc R . P A 1
C112 C 0.4809(6) 0.7219(2) 0.7452(5) 0.0345(11) Uani 0.552(3) 1 d D U P A 1
H11F H 0.4995 0.7290 0.6991 0.052 Uiso 0.552(3) 1 calc GR . P A 1
H11G H 0.5329 0.7261 0.8084 0.052 Uiso 0.552(3) 1 calc GR . P A 1
H11H H 0.4256 0.7351 0.7357 0.052 Uiso 0.552(3) 1 calc GR . P A 1
C67A C 0.0901(11) 0.6776(4) 0.7444(13) 0.025(3) Uani 0.433(10) 1 d D U P B 2
C68A C 0.0502(11) 0.6436(3) 0.7554(8) 0.051(3) Uani 0.433(10) 1 d D U P B 2
H68A H 0.0698 0.6250 0.7282 0.076 Uiso 0.433(10) 1 calc GR . P B 2
H68B H -0.0187 0.6449 0.7232 0.076 Uiso 0.433(10) 1 calc GR . P B 2
H68C H 0.0737 0.6390 0.8220 0.076 Uiso 0.433(10) 1 calc GR . P B 2
C69A C 0.1965(6) 0.6771(3) 0.8044(5) 0.040(2) Uani 0.433(10) 1 d D U P B 2
H69A H 0.2226 0.6988 0.7968 0.059 Uiso 0.433(10) 1 calc GR . P B 2
H69B H 0.2223 0.6579 0.7849 0.059 Uiso 0.433(10) 1 calc GR . P B 2
H69C H 0.2133 0.6741 0.8701 0.059 Uiso 0.433(10) 1 calc GR . P B 2
C70A C 0.0522(7) 0.7079(2) 0.7760(5) 0.042(2) Uani 0.433(10) 1 d D U P B 2
H70A H -0.0165 0.7062 0.7469 0.063 Uiso 0.433(10) 1 calc GR . P B 2
H70B H 0.0691 0.7296 0.7572 0.063 Uiso 0.433(10) 1 calc GR . P B 2
H70C H 0.0797 0.7074 0.8442 0.063 Uiso 0.433(10) 1 calc GR . P B 2
C40A C 0.4731(10) 0.8557(4) 0.6281(10) 0.029(3) Uani 0.418(11) 1 d D U P C 2
H40A H 0.5051 0.8777 0.6586 0.035 Uiso 0.418(11) 1 calc R . P C 2
C41A C 0.4679(11) 0.8322(4) 0.7010(9) 0.050(3) Uani 0.418(11) 1 d D U P C 2
H41A H 0.5317 0.8256 0.7485 0.074 Uiso 0.418(11) 1 calc GR . P C 2
H41B H 0.4317 0.8114 0.6702 0.074 Uiso 0.418(11) 1 calc GR . P C 2
H41C H 0.4370 0.8445 0.7309 0.074 Uiso 0.418(11) 1 calc GR . P C 2
C42A C 0.3719(7) 0.8633(3) 0.5525(7) 0.049(3) Uani 0.418(11) 1 d D U P C 2
H42A H 0.3403 0.8417 0.5225 0.073 Uiso 0.418(11) 1 calc GR . P C 2
H42B H 0.3726 0.8787 0.5054 0.073 Uiso 0.418(11) 1 calc GR . P C 2
H42C H 0.3378 0.8743 0.5810 0.073 Uiso 0.418(11) 1 calc GR . P C 2
C67 C 0.0757(8) 0.6783(3) 0.7320(11) 0.024(2) Uani 0.567(10) 1 d D U P B 1
C68 C 0.0953(7) 0.6402(2) 0.7615(6) 0.0372(18) Uani 0.567(10) 1 d D U P B 1
H68D H 0.1428 0.6312 0.7467 0.056 Uiso 0.567(10) 1 calc GR . P B 1
H68E H 0.0370 0.6269 0.7277 0.056 Uiso 0.567(10) 1 calc GR . P B 1
H68F H 0.1186 0.6383 0.8290 0.056 Uiso 0.567(10) 1 calc GR . P B 1
C69 C 0.1633(5) 0.6998(2) 0.7901(4) 0.046(2) Uani 0.567(10) 1 d D U P B 1
H69D H 0.1495 0.7241 0.7725 0.069 Uiso 0.567(10) 1 calc GR . P B 1
H69E H 0.2142 0.6921 0.7787 0.069 Uiso 0.567(10) 1 calc GR . P B 1
H69F H 0.1826 0.6971 0.8566 0.069 Uiso 0.567(10) 1 calc GR . P B 1
C70 C -0.0002(5) 0.69115(16) 0.7559(4) 0.0325(16) Uani 0.567(10) 1 d D U P B 1
H70D H -0.0578 0.6775 0.7212 0.049 Uiso 0.567(10) 1 calc GR . P B 1
H70E H -0.0139 0.7155 0.7385 0.049 Uiso 0.567(10) 1 calc GR . P B 1
H70F H 0.0230 0.6886 0.8232 0.049 Uiso 0.567(10) 1 calc GR . P B 1
C40 C 0.4926(8) 0.8488(3) 0.6517(7) 0.032(2) Uani 0.582(11) 1 d D U P C 1
H40 H 0.5467 0.8555 0.7136 0.039 Uiso 0.582(11) 1 calc R . P C 1
C41 C 0.4343(9) 0.8239(2) 0.6743(8) 0.050(2) Uani 0.582(11) 1 d D U P C 1
H41D H 0.4731 0.8040 0.7082 0.075 Uiso 0.582(11) 1 calc GR . P C 1
H41E H 0.3801 0.8160 0.6160 0.075 Uiso 0.582(11) 1 calc GR . P C 1
H41F H 0.4121 0.8355 0.7131 0.075 Uiso 0.582(11) 1 calc GR . P C 1
C42 C 0.4355(5) 0.88232(16) 0.6115(5) 0.0428(19) Uani 0.582(11) 1 d D U P C 1
H42D H 0.3813 0.8776 0.5500 0.064 Uiso 0.582(11) 1 calc GR . P C 1
H42E H 0.4757 0.8998 0.6052 0.064 Uiso 0.582(11) 1 calc GR . P C 1
H42F H 0.4135 0.8908 0.6539 0.064 Uiso 0.582(11) 1 calc GR . P C 1

loop_
_atom_site_aniso_label
_atom_site_aniso_U_11
_atom_site_aniso_U_22
_atom_site_aniso_U_33
_atom_site_aniso_U_23
_atom_site_aniso_U_13
_atom_site_aniso_U_12
Gd1 0.01327(5) 0.02302(5) 0.01324(5) -0.00122(5) 0.00685(4) 0.00294(5)
Co1 0.01965(18) 0.02789(18) 0.02395(18) 0.00582(15) 0.00543(15) 0.00732(14)
Si1 0.0227(4) 0.0194(3) 0.0249(4) -0.0016(3) 0.0149(3) -0.0028(3)
Si2 0.0304(4) 0.0264(4) 0.0176(3) -0.0067(3) 0.0096(3) -0.0041(3)
N1 0.0149(10) 0.0286(11) 0.0167(10) 0.0008(8) 0.0095(8) 0.0032(8)
N2 0.0153(10) 0.0243(11) 0.0179(10) -0.0028(8) 0.0101(9) -0.0008(8)
N3 0.0141(10) 0.0247(10) 0.0154(10) -0.0038(8) 0.0074(8) -0.0004(8)
N4 0.0171(10) 0.0268(11) 0.0150(10) -0.0005(8) 0.0083(8) 0.0028(8)
C1 0.0182(13) 0.0327(14) 0.0179(12) 0.0027(10) 0.0110(11) 0.0028(10)
C2 0.0208(14) 0.0361(16) 0.0249(13) 0.0009(11) 0.0160(12) 0.0012(12)
C3 0.0200(14) 0.0296(14) 0.0246(14) 0.0035(11) 0.0151(12) -0.0016(11)
C4 0.0170(12) 0.0231(13) 0.0175(12) 0.0019(10) 0.0095(10) 0.0000(10)
C5 0.0171(12) 0.0242(12) 0.0182(12) 0.0009(10) 0.0086(10) -0.0009(10)
C6 0.0187(12) 0.0250(12) 0.0194(12) -0.0038(10) 0.0108(10) -0.0020(10)
C7 0.0254(14) 0.0290(14) 0.0302(14) -0.0112(11) 0.0175(12) -0.0077(11)
C8 0.0253(14) 0.0312(14) 0.0273(14) -0.0105(11) 0.0191(12) -0.0035(11)
C9 0.0170(11) 0.0254(12) 0.0175(11) -0.0046(9) 0.0101(10) -0.0004(9)
C10 0.0166(12) 0.0242(12) 0.0166(11) -0.0006(9) 0.0097(10) 0.0018(9)
C11 0.0143(11) 0.0248(12) 0.0160(11) -0.0025(9) 0.0081(9) -0.0002(9)
C12 0.0202(12) 0.0289(13) 0.0236(12) -0.0056(10) 0.0135(11) -0.0046(10)
C13 0.0227(14) 0.0296(14) 0.0253(14) -0.0092(11) 0.0140(12) -0.0072(11)
C14 0.0157(11) 0.0256(12) 0.0156(11) -0.0047(9) 0.0070(9) -0.0004(9)
C15 0.0180(12) 0.0228(12) 0.0131(11) -0.0032(9) 0.0055(10) 0.0027(10)
C16 0.0197(13) 0.0239(13) 0.0135(12) 0.0003(9) 0.0057(10) 0.0052(10)
C17 0.0274(14) 0.0293(14) 0.0258(13) -0.0038(11) 0.0149(12) 0.0051(11)
C18 0.0262(15) 0.0327(15) 0.0285(15) -0.0041(12) 0.0178(13) 0.0051(12)
C19 0.0199(12) 0.0310(13) 0.0167(11) 0.0009(10) 0.0106(10) 0.0071(10)
C20 0.0188(12) 0.0340(14) 0.0176(11) 0.0007(10) 0.0111(10) 0.0051(10)
C21 0.0187(12) 0.0291(13) 0.0228(12) 0.0004(10) 0.0132(10) 0.0006(10)
C22 0.0234(13) 0.0267(13) 0.0279(13) -0.0015(10) 0.0156(11) -0.0018(10)
C23 0.0399(18) 0.0263(14) 0.0366(17) -0.0008(12) 0.0254(15) 0.0039(13)
C24 0.063(2) 0.0273(15) 0.0437(18) -0.0107(13) 0.0365(18) -0.0063(15)
C25 0.046(2) 0.047(2) 0.064(2) -0.0081(17) 0.041(2) 0.0025(16)
C26 0.0411(17) 0.0300(14) 0.0346(15) -0.0007(12) 0.0271(14) -0.0039(12)
C27 0.062(2) 0.060(2) 0.0364(18) 0.0136(16) 0.0318(18) 0.0080(19)
C28 0.070(3) 0.0447(19) 0.058(2) -0.0099(17) 0.050(2) -0.0254(19)
C29 0.0221(14) 0.0372(15) 0.0303(14) -0.0005(12) 0.0116(12) -0.0022(11)
C30 0.045(2) 0.075(3) 0.052(2) 0.012(2) 0.0234(19) 0.033(2)
C31 0.0334(17) 0.0400(17) 0.0309(16) 0.0072(13) 0.0115(13) -0.0025(14)
C32 0.0221(13) 0.0298(13) 0.0148(11) -0.0029(10) 0.0084(10) 0.0040(10)
C33 0.0267(14) 0.0305(14) 0.0188(12) -0.0061(10) 0.0090(11) 0.0001(11)
C34 0.0321(17) 0.0379(17) 0.0286(16) -0.0025(13) -0.0003(13) -0.0041(14)
C35 0.046(2) 0.0317(16) 0.0328(16) 0.0018(13) 0.0037(15) 0.0019(14)
C36 0.031(2) 0.101(4) 0.055(3) 0.013(2) 0.0127(19) 0.014(2)
C37 0.0441(19) 0.0330(15) 0.0225(14) 0.0004(11) 0.0139(14) 0.0075(13)
C38 0.051(2) 0.0448(19) 0.0306(17) 0.0000(15) 0.0034(16) 0.0127(17)
C39 0.054(2) 0.0439(19) 0.0419(19) 0.0093(15) 0.0211(18) -0.0085(16)
C43 0.0165(12) 0.0215(11) 0.0171(11) -0.0033(9) 0.0100(10) -0.0021(9)
C44 0.0202(12) 0.0190(11) 0.0211(12) -0.0014(9) 0.0116(10) -0.0016(9)
C45 0.0182(12) 0.0209(11) 0.0271(13) -0.0062(10) 0.0130(11) -0.0007(9)
C46 0.0259(14) 0.0299(14) 0.0278(14) -0.0071(11) 0.0205(12) -0.0032(11)
C47 0.0276(14) 0.0285(13) 0.0180(12) -0.0028(10) 0.0147(11) -0.0031(11)
C48 0.0217(12) 0.0230(12) 0.0181(11) -0.0004(9) 0.0106(10) 0.0027(10)
C49 0.0247(14) 0.0229(13) 0.0431(16) -0.0062(12) 0.0192(13) 0.0033(11)
C50 0.048(2) 0.0303(16) 0.050(2) 0.0082(15) 0.0236(18) 0.0175(15)
C51 0.045(2) 0.0322(16) 0.055(2) -0.0144(15) 0.0286(17) 0.0023(14)
C52 0.0256(16) 0.0350(17) 0.076(3) -0.0078(17) 0.0266(17) 0.0048(13)
C53 0.0464(19) 0.0411(17) 0.0244(14) 0.0054(12) 0.0228(14) 0.0001(14)
C54 0.067(3) 0.055(2) 0.0219(15) 0.0076(15) 0.0107(16) -0.0034(19)
C55 0.108(4) 0.076(3) 0.074(3) 0.032(2) 0.078(3) 0.025(3)
C56 0.051(2) 0.0364(16) 0.0334(17) 0.0099(13) 0.0203(16) -0.0039(15)
C57 0.0221(13) 0.0323(14) 0.0263(13) -0.0045(11) 0.0170(11) -0.0006(11)
C58 0.0238(13) 0.0353(15) 0.0233(13) -0.0062(11) 0.0147(11) -0.0011(11)
C59 0.0211(12) 0.0255(13) 0.0318(14) -0.0087(10) 0.0175(11) -0.0048(10)
C60 0.0311(14) 0.0244(13) 0.0341(15) -0.0078(11) 0.0264(13) -0.0061(11)
C61 0.0352(15) 0.0220(12) 0.0268(13) -0.0050(10) 0.0230(12) -0.0041(11)
C62 0.0255(14) 0.0297(14) 0.0249(13) -0.0011(10) 0.0158(11) 0.0015(11)
C63 0.0203(13) 0.0295(13) 0.0349(15) -0.0087(11) 0.0164(12) -0.0018(11)
C64 0.0256(16) 0.0382(17) 0.048(2) -0.0166(15) 0.0162(15) -0.0051(13)
C65 0.0297(16) 0.0426(17) 0.0464(19) 0.0020(14) 0.0220(15) 0.0039(13)
C66 0.0250(15) 0.0410(17) 0.0480(19) -0.0106(14) 0.0226(14) 0.0004(13)
C121 0.0282(16) 0.0318(16) 0.0477(19) 0.0054(14) 0.0023(14) 0.0136(13)
C122 0.0218(14) 0.0359(16) 0.0349(16) 0.0068(13) -0.0028(12) 0.0081(12)
C123 0.0427(19) 0.0446(19) 0.0238(15) 0.0068(13) -0.0033(14) 0.0175(15)
C124 0.041(2) 0.078(3) 0.0308(17) 0.0307(18) 0.0088(15) 0.0231(19)
C125 0.0350(18) 0.0423(19) 0.052(2) 0.0247(16) 0.0013(16) 0.0068(15)
P301 0.0199(13) 0.0234(19) 0.0202(15) 0.0080(13) 0.0111(11) 0.0041(15)
P302 0.030(4) 0.010(3) 0.034(4) 0.002(2) 0.020(3) 0.004(2)
P303 0.032(3) 0.024(2) 0.011(2) 0.0003(16) -0.0010(17) 0.0045(19)
O301 0.025(4) 0.023(6) 0.020(4) -0.001(4) 0.013(3) 0.008(4)
O302 0.017(5) 0.026(6) 0.024(5) 0.005(4) 0.016(4) 0.007(4)
O303 0.031(6) 0.021(6) 0.012(4) 0.000(3) 0.006(4) 0.001(4)
O304 0.029(3) 0.046(3) 0.029(3) 0.010(2) 0.015(2) 0.003(2)
O305 0.038(4) 0.029(3) 0.059(4) -0.006(3) 0.015(3) 0.005(2)
O306 0.061(5) 0.021(3) 0.050(5) 0.010(3) 0.034(4) 0.020(3)
O307 0.023(3) 0.048(5) 0.057(5) 0.036(3) 0.022(3) 0.015(3)
O308 0.044(4) 0.028(3) 0.018(4) -0.002(3) -0.013(3) 0.001(3)
O309 0.036(5) 0.050(4) 0.018(3) -0.012(2) -0.005(3) 0.020(4)
C301 0.029(3) 0.046(3) 0.029(3) 0.010(2) 0.015(2) 0.003(2)
C302 0.029(3) 0.046(3) 0.029(3) 0.010(2) 0.015(2) 0.003(2)
C303 0.038(4) 0.029(3) 0.059(4) -0.006(3) 0.015(3) 0.005(2)
C304 0.038(4) 0.029(3) 0.059(4) -0.006(3) 0.015(3) 0.005(2)
C305 0.061(5) 0.021(3) 0.050(5) 0.010(3) 0.034(4) 0.020(3)
C306 0.061(5) 0.021(3) 0.050(5) 0.010(3) 0.034(4) 0.020(3)
C307 0.023(3) 0.048(5) 0.057(5) 0.036(3) 0.022(3) 0.015(3)
C308 0.023(3) 0.048(5) 0.057(5) 0.036(3) 0.022(3) 0.015(3)
C309 0.044(4) 0.028(3) 0.018(4) -0.002(3) -0.013(3) 0.001(3)
C310 0.044(4) 0.028(3) 0.018(4) -0.002(3) -0.013(3) 0.001(3)
C311 0.036(5) 0.050(4) 0.018(3) -0.012(2) -0.005(3) 0.020(4)
C312 0.036(5) 0.050(4) 0.018(3) -0.012(2) -0.005(3) 0.020(4)
P201 0.027(3) 0.039(3) 0.018(3) 0.000(2) 0.010(2) 0.004(2)
P202 0.048(4) 0.026(3) 0.020(3) 0.003(2) 0.016(3) 0.012(3)
P203 0.020(3) 0.040(3) 0.023(3) 0.005(2) 0.007(2) 0.005(2)
O201 0.024(7) 0.044(9) 0.019(5) 0.006(5) 0.015(5) 0.014(6)
O202 0.034(7) 0.033(6) 0.021(6) -0.002(5) 0.012(5) 0.011(6)
O203 0.018(6) 0.037(8) 0.025(6) 0.009(6) 0.006(5) 0.002(5)
O204 0.035(3) 0.040(3) 0.022(2) 0.004(2) 0.016(2) 0.011(2)
O205 0.035(3) 0.040(3) 0.022(2) 0.004(2) 0.016(2) 0.011(2)
O206 0.035(3) 0.040(3) 0.022(2) 0.004(2) 0.016(2) 0.011(2)
O207 0.035(3) 0.040(3) 0.022(2) 0.004(2) 0.016(2) 0.011(2)
O208 0.035(3) 0.040(3) 0.022(2) 0.004(2) 0.016(2) 0.011(2)
O209 0.035(3) 0.040(3) 0.022(2) 0.004(2) 0.016(2) 0.011(2)
C201 0.035(3) 0.040(3) 0.022(2) 0.004(2) 0.016(2) 0.011(2)
C202 0.035(3) 0.040(3) 0.022(2) 0.004(2) 0.016(2) 0.011(2)
C203 0.035(3) 0.040(3) 0.022(2) 0.004(2) 0.016(2) 0.011(2)
C204 0.035(3) 0.040(3) 0.022(2) 0.004(2) 0.016(2) 0.011(2)
C205 0.035(3) 0.040(3) 0.022(2) 0.004(2) 0.016(2) 0.011(2)
C206 0.035(3) 0.040(3) 0.022(2) 0.004(2) 0.016(2) 0.011(2)
C207 0.035(3) 0.040(3) 0.022(2) 0.004(2) 0.016(2) 0.011(2)
C208 0.035(3) 0.040(3) 0.022(2) 0.004(2) 0.016(2) 0.011(2)
C209 0.035(3) 0.040(3) 0.022(2) 0.004(2) 0.016(2) 0.011(2)
C210 0.035(3) 0.040(3) 0.022(2) 0.004(2) 0.016(2) 0.011(2)
C211 0.035(3) 0.040(3) 0.022(2) 0.004(2) 0.016(2) 0.011(2)
C212 0.035(3) 0.040(3) 0.022(2) 0.004(2) 0.016(2) 0.011(2)
P101 0.0191(7) 0.0270(11) 0.0223(9) 0.0097(8) 0.0108(7) 0.0035(9)
P102 0.0166(19) 0.028(2) 0.0284(17) 0.0129(13) 0.0141(13) 0.0100(14)
P103 0.0263(13) 0.0200(12) 0.0152(13) 0.0021(9) 0.0043(9) 0.0061(9)
O101 0.015(2) 0.022(4) 0.018(2) 0.002(3) 0.0081(19) 0.007(3)
O102 0.023(3) 0.022(3) 0.020(3) 0.001(2) 0.014(3) 0.001(2)
O103 0.020(3) 0.017(3) 0.015(3) 0.002(2) 0.004(2) 0.003(2)
O104 0.0198(17) 0.067(2) 0.0264(17) 0.0161(16) 0.0111(13) 0.0066(15)
O105 0.0374(17) 0.0276(17) 0.050(2) 0.0124(14) 0.0201(15) -0.0044(13)
O106 0.095(5) 0.033(2) 0.035(3) 0.0082(18) 0.028(3) 0.028(2)
O107 0.026(2) 0.037(2) 0.041(2) 0.0162(15) 0.0152(18) 0.0088(16)
O108 0.039(2) 0.037(2) 0.036(3) 0.007(2) 0.0031(18) 0.0022(15)
O109 0.032(3) 0.041(2) 0.0156(16) -0.0038(15) -0.0004(18) 0.015(2)
C101 0.0198(17) 0.067(2) 0.0264(17) 0.0161(16) 0.0111(13) 0.0066(15)
C102 0.0198(17) 0.067(2) 0.0264(17) 0.0161(16) 0.0111(13) 0.0066(15)
C103 0.0374(17) 0.0276(17) 0.050(2) 0.0124(14) 0.0201(15) -0.0044(13)
C104 0.0374(17) 0.0276(17) 0.050(2) 0.0124(14) 0.0201(15) -0.0044(13)
C105 0.095(5) 0.033(2) 0.035(3) 0.0082(18) 0.028(3) 0.028(2)
C106 0.095(5) 0.033(2) 0.035(3) 0.0082(18) 0.028(3) 0.028(2)
C107 0.026(2) 0.037(2) 0.041(2) 0.0162(15) 0.0152(18) 0.0088(16)
C108 0.026(2) 0.037(2) 0.041(2) 0.0162(15) 0.0152(18) 0.0088(16)
C109 0.039(2) 0.037(2) 0.036(3) 0.007(2) 0.0031(18) 0.0022(15)
C110 0.039(2) 0.037(2) 0.036(3) 0.007(2) 0.0031(18) 0.0022(15)
C111 0.032(3) 0.041(2) 0.0156(16) -0.0038(15) -0.0004(18) 0.015(2)
C112 0.032(3) 0.041(2) 0.0156(16) -0.0038(15) -0.0004(18) 0.015(2)
C67A 0.037(6) 0.032(6) 0.014(4) -0.004(3) 0.019(4) -0.004(4)
C68A 0.077(8) 0.048(5) 0.028(4) -0.010(4) 0.027(6) -0.030(6)
C69A 0.034(4) 0.062(6) 0.022(3) 0.002(3) 0.012(3) 0.001(4)
C70A 0.052(6) 0.049(5) 0.022(3) -0.010(3) 0.017(4) 0.009(4)
C40A 0.045(6) 0.017(5) 0.040(7) -0.003(4) 0.031(5) -0.001(4)
C41A 0.055(8) 0.063(9) 0.034(6) 0.001(5) 0.024(5) -0.006(6)
C42A 0.050(5) 0.057(6) 0.051(5) 0.015(4) 0.035(5) 0.018(4)
C67 0.024(4) 0.023(4) 0.025(5) -0.004(3) 0.012(3) -0.002(3)
C68 0.057(5) 0.037(3) 0.027(3) 0.006(2) 0.029(4) 0.010(3)
C69 0.046(4) 0.074(5) 0.020(3) -0.010(3) 0.019(3) -0.023(4)
C70 0.045(4) 0.037(3) 0.026(3) 0.000(2) 0.025(3) 0.007(3)
C40 0.047(4) 0.020(4) 0.025(4) -0.001(3) 0.014(3) 0.005(3)
C41 0.080(8) 0.041(4) 0.055(6) -0.008(4) 0.053(6) -0.004(4)
C42 0.048(4) 0.042(3) 0.040(3) 0.003(3) 0.024(3) 0.016(3)

loop_
_atom_type_symbol
_atom_type_description
_atom_type_scat_dispersion_real
_atom_type_scat_dispersion_imag
_atom_type_scat_source
C C 0.0033 0.0016 'International Tables Vol C Tables 4.2.6.8 and 6.1.1.4'
H H 0.0000 0.0000 'International Tables Vol C Tables 4.2.6.8 and 6.1.1.4'
Co Co 0.3494 0.9721 'International Tables Vol C Tables 4.2.6.8 and 6.1.1.4'
Gd Gd -0.1653 3.9035 'International Tables Vol C Tables 4.2.6.8 and 6.1.1.4'
N N 0.0061 0.0033 'International Tables Vol C Tables 4.2.6.8 and 6.1.1.4'
O O 0.0106 0.0060 'International Tables Vol C Tables 4.2.6.8 and 6.1.1.4'
P P 0.1023 0.0942 'International Tables Vol C Tables 4.2.6.8 and 6.1.1.4'
Si Si 0.0817 0.0704 'International Tables Vol C Tables 4.2.6.8 and 6.1.1.4'

loop_
_geom_angle_atom_site_label_1
_geom_angle_atom_site_label_2
_geom_angle_atom_site_label_3
_geom_angle
N1 Gd1 N3 117.27(7)
N2 Gd1 N1 74.96(7)
N2 Gd1 N3 74.30(7)
N4 Gd1 N1 74.68(8)
N4 Gd1 N2 119.27(7)
N4 Gd1 N3 75.05(7)
N4 Gd1 O301 104.7(4)
O301 Gd1 N1 77.7(4)
O301 Gd1 N2 118.2(4)
O301 Gd1 N3 163.7(4)
O302 Gd1 N1 126.8(8)
O302 Gd1 N2 74.5(6)
O302 Gd1 N3 94.6(7)
O302 Gd1 N4 158.3(8)
O302 Gd1 O301 79.9(7)
O303 Gd1 N1 140.4(7)
O303 Gd1 N2 144.5(7)
O303 Gd1 N3 86.4(5)
O303 Gd1 N4 82.5(7)
O303 Gd1 O301 77.4(6)
O303 Gd1 O302 77.8(8)
O201 Gd1 N1 87.5(4)
O201 Gd1 N2 146.3(6)
O201 Gd1 N3 139.2(6)
O201 Gd1 N4 81.9(5)
O201 Gd1 O203 76.8(6)
O202 Gd1 N1 101.6(5)
O202 Gd1 N2 80.3(3)
O202 Gd1 N3 124.8(5)
O202 Gd1 N4 157.0(4)
O202 Gd1 O201 75.2(6)
O202 Gd1 O203 79.1(6)
O203 Gd1 N1 163.6(5)
O203 Gd1 N2 121.0(5)
O203 Gd1 N3 73.8(4)
O203 Gd1 N4 98.1(5)
O101 Gd1 N1 79.5(2)
O101 Gd1 N2 127.1(2)
O101 Gd1 N3 157.3(2)
O101 Gd1 N4 96.8(2)
O101 Gd1 O102 80.5(4)
O101 Gd1 O103 78.0(3)
O102 Gd1 N1 123.9(4)
O102 Gd1 N2 76.8(3)
O102 Gd1 N3 99.8(4)
O102 Gd1 N4 159.8(4)
O102 Gd1 O103 77.0(4)
O103 Gd1 N1 145.9(4)
O103 Gd1 N2 139.1(4)
O103 Gd1 N3 80.0(3)
O103 Gd1 N4 82.8(4)
C121 Co1 C123 66.53(15)
C121 Co1 C124 66.05(17)
C121 Co1 P301 121.87(15)
C121 Co1 P302 90.0(3)
C121 Co1 P303 143.2(3)
C121 Co1 P201 155.4(2)
C121 Co1 P203 113.7(2)
C121 Co1 P101 133.20(13)
C121 Co1 P102 88.7(2)
C121 Co1 P103 137.53(19)
C122 Co1 C121 39.76(13)
C122 Co1 C123 39.81(15)
C122 Co1 C124 66.29(16)
C122 Co1 C125 66.54(15)
C122 Co1 P301 157.56(14)
C122 Co1 P302 103.4(3)
C122 Co1 P303 104.1(3)
C122 Co1 P201 137.65(19)
C122 Co1 P203 87.23(19)
C122 Co1 P101 160.42(13)
C122 Co1 P102 102.68(19)
C122 Co1 P103 99.86(19)
C123 Co1 C124 39.30(17)
C123 Co1 P301 130.75(16)
C123 Co1 P302 142.0(3)
C123 Co1 P201 100.06(18)
C123 Co1 P203 99.6(2)
C123 Co1 P101 123.81(14)
C123 Co1 P102 141.6(2)
C123 Co1 P103 89.9(2)
C124 Co1 P301 95.72(16)
C124 Co1 P302 153.2(3)
C124 Co1 P201 90.35(19)
C124 Co1 P203 137.7(2)
C124 Co1 P101 94.14(13)
C124 Co1 P102 151.8(2)
C124 Co1 P103 117.1(2)
C125 Co1 C121 39.17(17)
C125 Co1 C123 66.65(16)
C125 Co1 C124 39.80(18)
C125 Co1 P301 91.09(15)
C125 Co1 P302 113.6(3)
C125 Co1 P303 151.6(3)
C125 Co1 P201 117.3(2)
C125 Co1 P203 152.1(2)
C125 Co1 P101 98.52(13)
C125 Co1 P102 112.2(2)
C125 Co1 P103 155.8(2)
P302 Co1 P301 86.7(3)
P303 Co1 C123 88.8(3)
P303 Co1 C124 111.8(3)
P303 Co1 P301 94.8(3)
P303 Co1 P302 94.5(4)
P202 Co1 C121 94.9(2)
P202 Co1 C122 128.2(2)
P202 Co1 C123 159.79(19)
P202 Co1 C124 127.1(2)
P202 Co1 C125 94.1(2)
P202 Co1 P201 94.2(2)
P202 Co1 P203 95.1(2)
P203 Co1 P201 88.2(2)
P101 Co1 P102 94.61(17)
P101 Co1 P103 89.22(17)
P102 Co1 P103 89.8(2)
C22 Si1 C23 109.51(14)
C22 Si1 C26 104.03(13)
C22 Si1 C29 108.09(14)
C26 Si1 C23 112.08(14)
C26 Si1 C29 110.41(14)
C29 Si1 C23 112.33(15)
C33 Si2 C34 105.68(14)
C33 Si2 C37 107.80(14)
C33 Si2 C40A 108.0(5)
C33 Si2 C40 107.7(4)
C34 Si2 C37 109.18(17)
C34 Si2 C40A 118.3(4)
C34 Si2 C40 106.5(3)
C37 Si2 C40A 107.5(4)
C40 Si2 C37 119.2(3)
C1 N1 Gd1 123.66(17)
C4 N1 Gd1 123.87(17)
C4 N1 C1 106.1(2)
C6 N2 Gd1 123.43(17)
C6 N2 C9 106.5(2)
C9 N2 Gd1 123.10(17)
C11 N3 Gd1 122.41(16)
C14 N3 Gd1 122.43(16)
C14 N3 C11 106.5(2)
C16 N4 Gd1 125.66(17)
C16 N4 C19 106.0(2)
C19 N4 Gd1 124.82(17)
N1 C1 C2 109.4(2)
N1 C1 C20 125.0(3)
C20 C1 C2 125.4(2)
C3 C2 C1 107.2(2)
C2 C3 C4 107.0(3)
N1 C4 C3 110.3(2)
N1 C4 C5 125.0(2)
C5 C4 C3 124.6(3)
C4 C5 C21 115.6(2)
C6 C5 C4 126.8(2)
C6 C5 C21 117.4(2)
N2 C6 C5 124.9(2)
N2 C6 C7 110.2(2)
C5 C6 C7 124.8(2)
C8 C7 C6 107.0(2)
C7 C8 C9 106.9(2)
N2 C9 C8 109.3(2)
N2 C9 C10 125.3(2)
C10 C9 C8 125.3(2)
C9 C10 C11 126.0(2)
C9 C10 C43 116.6(2)
C11 C10 C43 117.3(2)
N3 C11 C10 125.3(2)
N3 C11 C12 109.4(2)
C10 C11 C12 125.3(2)
C13 C12 C11 107.2(2)
C12 C13 C14 106.9(3)
N3 C14 C13 110.0(2)
N3 C14 C15 125.3(2)
C15 C14 C13 124.6(2)
C14 C15 C16 126.6(3)
C14 C15 C32 117.0(2)
C16 C15 C32 116.4(2)
N4 C16 C15 124.7(2)
N4 C16 C17 110.7(2)
C15 C16 C17 124.5(3)
C18 C17 C16 106.7(3)
C17 C18 C19 107.0(3)
N4 C19 C18 109.5(2)
N4 C19 C20 125.2(2)
C20 C19 C18 125.1(2)
C1 C20 C57 117.3(2)
C19 C20 C1 126.7(2)
C19 C20 C57 115.9(2)
C22 C21 C5 176.1(3)
C21 C22 Si1 170.6(2)
C24 C23 Si1 112.3(2)
C24 C23 C25 110.2(3)
C25 C23 Si1 113.6(2)
C27 C26 Si1 111.6(2)
C28 C26 Si1 114.4(2)
C28 C26 C27 110.3(3)
C30 C29 Si1 111.4(2)
C31 C29 Si1 112.2(2)
C31 C29 C30 111.0(3)
C33 C32 C15 177.6(3)
C32 C33 Si2 171.5(3)
C35 C34 Si2 111.5(3)
C36 C34 Si2 112.6(3)
C36 C34 C35 110.1(3)
C38 C37 Si2 115.9(3)
C38 C37 C39 110.8(3)
C39 C37 Si2 112.3(2)
C44 C43 C10 120.8(2)
C48 C43 C10 120.1(2)
C48 C43 C44 119.1(2)
C45 C44 C43 121.3(2)
C44 C45 C46 117.8(2)
C44 C45 C49 122.2(2)
C46 C45 C49 119.9(2)
C47 C46 C45 122.5(2)
C46 C47 C48 117.8(2)
C46 C47 C53 123.2(3)
C48 C47 C53 118.9(3)
C43 C48 C47 121.3(2)
C45 C49 C52 109.9(2)
C50 C49 C45 112.1(2)
C50 C49 C51 108.3(3)
C50 C49 C52 108.3(3)
C51 C49 C45 108.7(3)
C51 C49 C52 109.5(3)
C47 C53 C54 108.1(3)
C55 C53 C47 113.1(3)
C55 C53 C54 109.3(3)
C55 C53 C56 108.7(3)
C56 C53 C47 109.9(2)
C56 C53 C54 107.7(3)
C58 C57 C20 120.4(2)
C58 C57 C62 119.8(2)
C62 C57 C20 119.8(3)
C57 C58 C59 121.3(3)
C58 C59 C63 119.6(3)
C60 C59 C58 117.8(3)
C60 C59 C63 122.6(2)
C59 C60 C61 122.3(2)
C60 C61 C67A 125.1(6)
C60 C61 C67 119.0(5)
C62 C61 C60 118.1(3)
C62 C61 C67A 116.8(6)
C62 C61 C67 122.9(5)
C57 C62 C61 120.7(3)
C59 C63 C64 109.1(2)
C59 C63 C65 110.4(2)
C59 C63 C66 112.3(2)
C64 C63 C65 108.0(3)
C64 C63 C66 109.4(2)
C65 C63 C66 107.5(3)
C122 C121 Co1 69.93(18)
C125 C121 Co1 70.35(19)
C125 C121 C122 108.5(4)
C121 C122 Co1 70.31(18)
C121 C122 C123 107.7(4)
C123 C122 Co1 70.44(19)
C122 C123 Co1 69.75(19)
C124 C123 Co1 70.4(2)
C124 C123 C122 107.6(4)
C123 C124 Co1 70.3(2)
C123 C124 C125 108.4(4)
C125 C124 Co1 69.8(2)
C121 C125 Co1 70.5(2)
C121 C125 C124 107.7(4)
C124 C125 Co1 70.4(2)
O301 P301 Co1 114.5(8)
O301 P301 O304 110.5(8)
O301 P301 O305 108.0(7)
O304 P301 Co1 115.0(3)
O305 P301 Co1 110.2(4)
O305 P301 O304 97.0(5)
O302 P302 Co1 121.8(11)
O302 P302 O306 109.0(14)
O302 P302 O307 109.5(14)
O306 P302 Co1 107.8(9)
O307 P302 Co1 99.7(7)
O307 P302 O306 108.2(11)
O303 P303 Co1 118.9(12)
O303 P303 O308 108.1(11)
O303 P303 O309 106.1(13)
O308 P303 Co1 104.7(7)
O309 P303 Co1 111.7(7)
O309 P303 O308 106.7(8)
P301 O301 Gd1 135.8(12)
P302 O302 Gd1 133.7(16)
P303 O303 Gd1 137.1(14)
C301 O304 P301 121.4(6)
C303 O305 P301 126.1(7)
C305 O306 P302 116.0(12)
C307 O307 P302 114.8(11)
C309 O308 P303 130.3(10)
C311 O309 P303 122.5(10)
O304 C301 C302 105.3(9)
O305 C303 C304 113.4(9)
O306 C305 C306 110.4(12)
O307 C307 C308 106.6(10)
C310 C309 O308 118.4(11)
O309 C311 C312 114.8(10)
O201 P201 Co1 117.1(7)
O201 P201 O204 108.6(12)
O201 P201 O205 109.1(14)
O204 P201 Co1 112.9(9)
O205 P201 Co1 102.7(14)
O205 P201 O204 105.7(16)
O202 P202 Co1 121.7(7)
O202 P202 O206 106.8(11)
O202 P202 O207 106.3(14)
O206 P202 Co1 109.7(8)
O206 P202 O207 105.2(14)
O207 P202 Co1 106.0(9)
O203 P203 Co1 117.6(7)
O203 P203 O208 109.8(11)
O203 P203 O209 109.5(15)
O208 P203 Co1 102.9(8)
O209 P203 Co1 111.8(14)
O209 P203 O208 104.3(16)
P201 O201 Gd1 133.6(9)
P202 O202 Gd1 138.0(9)
P203 O203 Gd1 136.4(10)
C201 O204 P201 130.8(18)
C203 O205 P201 133(2)
C205 O206 P202 136.0(16)
C207 O207 P202 107.2(14)
C209 O208 P203 144.7(16)
C211 O209 P203 131(2)
O204 C201 C202 111.2(19)
O205 C203 C204 110.0(18)
O206 C205 C206 88.9(15)
O207 C207 C208 116(2)
C210 C209 O208 114.8(19)
O209 C211 C212 100.6(18)
O101 P101 Co1 122.2(4)
O101 P101 O104 108.9(5)
O101 P101 O105 106.8(4)
O104 P101 Co1 104.6(3)
O104 P101 O105 99.9(4)
O105 P101 Co1 112.2(2)
O102 P102 Co1 118.2(7)
O102 P102 O106 107.8(9)
O102 P102 O107 107.4(8)
O106 P102 Co1 109.9(6)
O107 P102 Co1 116.4(4)
O107 P102 O106 94.3(7)
O103 P103 Co1 121.0(7)
O103 P103 O108 109.0(7)
O103 P103 O109 109.9(7)
O108 P103 Co1 106.6(5)
O109 P103 Co1 107.9(3)
O109 P103 O108 100.4(6)
P101 O101 Gd1 133.9(6)
P102 O102 Gd1 137.8(9)
P103 O103 Gd1 132.8(8)
C101 O104 P101 122.7(6)
C103 O105 P101 119.2(4)
C105 O106 P102 123.0(9)
C107 O107 P102 123.7(6)
C109 O108 P103 119.3(8)
C111 O109 P103 122.0(5)
O104 C101 C102 110.7(6)
O105 C103 C104 110.8(5)
O106 C105 C106 114.0(10)
O107 C107 C108 108.9(6)
C110 C109 O108 113.6(7)
O109 C111 C112 108.7(6)
C68A C67A C61 105.0(10)
C68A C67A C70A 111.2(12)
C69A C67A C61 115.2(10)
C69A C67A C68A 109.2(13)
C69A C67A C70A 108.2(11)
C70A C67A C61 108.1(11)
C41A C40A Si2 107.6(9)
C42A C40A Si2 113.8(9)
C42A C40A C41A 107.4(11)
C61 C67 C68 109.1(8)
C61 C67 C69 108.2(9)
C61 C67 C70 115.6(8)
C68 C67 C70 107.4(9)
C69 C67 C68 110.0(9)
C69 C67 C70 106.5(9)
C41 C40 Si2 117.4(8)
C41 C40 C42 108.8(9)
C42 C40 Si2 113.5(6)

loop_
_geom_bond_atom_site_label_1
_geom_bond_atom_site_label_2
_geom_bond_distance
Gd1 N1 2.410(2)
Gd1 N2 2.409(2)
Gd1 N3 2.412(2)
Gd1 N4 2.406(2)
Gd1 O301 2.409(15)
Gd1 O302 2.32(2)
Gd1 O303 2.314(19)
Gd1 O201 2.377(14)
Gd1 O202 2.311(13)
Gd1 O203 2.385(14)
Gd1 O101 2.323(8)
Gd1 O102 2.329(13)
Gd1 O103 2.360(11)
Co1 C121 2.083(3)
Co1 C122 2.078(3)
Co1 C123 2.087(3)
Co1 C124 2.088(4)
Co1 C125 2.081(3)
Co1 P301 2.243(4)
Co1 P302 2.242(14)
Co1 P303 2.086(11)
Co1 P201 2.249(6)
Co1 P202 2.016(7)
Co1 P203 2.170(7)
Co1 P101 2.133(3)
Co1 P102 2.152(8)
Co1 P103 2.212(6)
Si1 C22 1.838(3)
Si1 C23 1.886(3)
Si1 C26 1.885(3)
Si1 C29 1.885(3)
Si2 C33 1.845(3)
Si2 C34 1.884(3)
Si2 C37 1.888(3)
Si2 C40A 1.951(14)
Si2 C40 1.888(11)
N1 C1 1.383(3)
N1 C4 1.367(4)
N2 C6 1.368(3)
N2 C9 1.375(3)
N3 C11 1.376(3)
N3 C14 1.368(3)
N4 C16 1.364(4)
N4 C19 1.383(3)
C1 C2 1.449(4)
C1 C20 1.405(4)
C2 C3 1.347(4)
C3 C4 1.444(4)
C4 C5 1.417(4)
C5 C6 1.416(4)
C5 C21 1.438(4)
C6 C7 1.439(4)
C7 C8 1.353(4)
C8 C9 1.454(4)
C9 C10 1.409(4)
C10 C11 1.412(3)
C10 C43 1.496(3)
C11 C12 1.445(4)
C12 C13 1.352(4)
C13 C14 1.442(4)
C14 C15 1.415(3)
C15 C16 1.419(4)
C15 C32 1.440(4)
C16 C17 1.435(4)
C17 C18 1.358(4)
C18 C19 1.443(4)
C19 C20 1.402(4)
C20 C57 1.504(3)
C21 C22 1.203(4)
C23 C24 1.536(5)
C23 C25 1.541(5)
C26 C27 1.531(5)
C26 C28 1.525(4)
C29 C30 1.538(5)
C29 C31 1.532(4)
C32 C33 1.210(4)
C34 C35 1.528(5)
C34 C36 1.519(6)
C37 C38 1.517(5)
C37 C39 1.529(5)
C43 C44 1.397(4)
C43 C48 1.393(4)
C44 C45 1.393(3)
C45 C46 1.401(4)
C45 C49 1.539(4)
C46 C47 1.393(4)
C47 C48 1.399(4)
C47 C53 1.540(4)
C49 C50 1.526(5)
C49 C51 1.529(4)
C49 C52 1.541(4)
C53 C54 1.544(5)
C53 C55 1.512(5)
C53 C56 1.537(5)
C57 C58 1.382(4)
C57 C62 1.397(4)
C58 C59 1.403(4)
C59 C60 1.394(4)
C59 C63 1.531(4)
C60 C61 1.401(4)
C61 C62 1.400(4)
C61 C67A 1.620(19)
C61 C67 1.473(16)
C63 C64 1.534(4)
C63 C65 1.535(5)
C63 C66 1.537(4)
C121 C122 1.415(5)
C121 C125 1.396(6)
C122 C123 1.418(6)
C123 C124 1.404(6)
C124 C125 1.419(7)
P301 O301 1.509(9)
P301 O304 1.607(6)
P301 O305 1.586(7)
P302 O302 1.508(10)
P302 O306 1.622(9)
P302 O307 1.618(9)
P303 O303 1.513(10)
P303 O308 1.635(9)
P303 O309 1.597(9)
O304 C301 1.453(11)
O305 C303 1.446(12)
O306 C305 1.453(11)
O307 C307 1.460(10)
O308 C309 1.436(10)
O309 C311 1.445(10)
C301 C302 1.512(10)
C303 C304 1.472(12)
C305 C306 1.519(12)
C307 C308 1.479(10)
C309 C310 1.406(12)
C311 C312 1.485(12)
P201 O201 1.511(10)
P201 O204 1.604(10)
P201 O205 1.593(10)
P202 O202 1.513(11)
P202 O206 1.604(10)
P202 O207 1.627(10)
P203 O203 1.513(11)
P203 O208 1.612(9)
P203 O209 1.587(11)
O204 C201 1.466(14)
O205 C203 1.447(15)
O206 C205 1.430(13)
O207 C207 1.430(13)
O208 C209 1.438(13)
O209 C211 1.439(14)
C201 C202 1.507(14)
C203 C204 1.476(15)
C205 C206 1.518(15)
C207 C208 1.467(13)
C209 C210 1.386(14)
C211 C212 1.509(15)
P101 O101 1.503(6)
P101 O104 1.600(8)
P101 O105 1.603(4)
P102 O102 1.509(6)
P102 O106 1.609(7)
P102 O107 1.608(6)
P103 O103 1.508(6)
P103 O108 1.606(8)
P103 O109 1.606(6)
O104 C101 1.458(8)
O105 C103 1.459(9)
O106 C105 1.436(8)
O107 C107 1.450(7)
O108 C109 1.440(8)
O109 C111 1.446(7)
C101 C102 1.488(7)
C103 C104 1.486(9)
C105 C106 1.510(11)
C107 C108 1.485(8)
C109 C110 1.395(8)
C111 C112 1.498(8)
C67A C68A 1.519(16)
C67A C69A 1.518(16)
C67A C70A 1.531(16)
C40A C41A 1.536(14)
C40A C42A 1.532(16)
C67 C68 1.540(12)
C67 C69 1.520(13)
C67 C70 1.547(13)
C40 C41 1.521(12)
C40 C42 1.545(10)

loop_
_geom_torsion_atom_site_label_1
_geom_torsion_atom_site_label_2
_geom_torsion_atom_site_label_3
_geom_torsion_atom_site_label_4
_geom_torsion
Gd1 N1 C1 C2 -151.91(19)
Gd1 N1 C1 C20 32.3(4)
Gd1 N1 C4 C3 151.49(18)
Gd1 N1 C4 C5 -31.1(4)
Gd1 N2 C6 C5 33.7(4)
Gd1 N2 C6 C7 -150.04(19)
Gd1 N2 C9 C8 150.61(19)
Gd1 N2 C9 C10 -32.8(4)
Gd1 N3 C11 C10 35.0(3)
Gd1 N3 C11 C12 -146.22(18)
Gd1 N3 C14 C13 146.43(19)
Gd1 N3 C14 C15 -36.0(3)
Gd1 N4 C16 C15 24.1(4)
Gd1 N4 C16 C17 -158.26(18)
Gd1 N4 C19 C18 158.52(18)
Gd1 N4 C19 C20 -26.4(4)
Co1 C121 C122 C123 60.8(2)
Co1 C121 C125 C124 -60.8(2)
Co1 C122 C123 C124 60.5(2)
Co1 C123 C124 C125 59.7(2)
Co1 C124 C125 C121 60.9(2)
Co1 P301 O301 Gd1 31.8(13)
Co1 P301 O304 C301 85.2(8)
Co1 P301 O305 C303 -167.5(11)
Co1 P302 O302 Gd1 6(3)
Co1 P302 O306 C305 177.7(12)
Co1 P302 O307 C307 -121.2(14)
Co1 P303 O303 Gd1 28(3)
Co1 P303 O308 C309 172.0(12)
Co1 P303 O309 C311 -134.9(10)
Co1 P201 O201 Gd1 -32(2)
Co1 P201 O204 C201 135(2)
Co1 P201 O205 C203 -135(4)
Co1 P202 O202 Gd1 -10(2)
Co1 P202 O206 C205 110(2)
Co1 P202 O207 C207 176(2)
Co1 P203 O203 Gd1 -21(2)
Co1 P203 O208 C209 113(3)
Co1 P203 O209 C211 -140(4)
Co1 P101 O101 Gd1 22.0(8)
Co1 P101 O104 C101 175.4(7)
Co1 P101 O105 C103 -103.5(5)
Co1 P102 O102 Gd1 20.1(18)
Co1 P102 O106 C105 179.8(11)
Co1 P102 O107 C107 -94.2(10)
Co1 P103 O103 Gd1 20.5(15)
Co1 P103 O108 C109 172.8(8)
Co1 P103 O109 C111 -118.8(6)
N1 C1 C2 C3 -0.1(3)
N1 C1 C20 C19 4.9(5)
N1 C1 C20 C57 179.6(2)
N1 C4 C5 C6 -2.5(5)
N1 C4 C5 C21 -178.1(3)
N2 C6 C7 C8 -1.4(3)
N2 C9 C10 C11 -2.9(4)
N2 C9 C10 C43 -180.0(2)
N3 C11 C12 C13 -1.5(3)
N3 C14 C15 C16 -1.4(4)
N3 C14 C15 C32 -179.0(2)
N4 C16 C17 C18 -0.8(3)
N4 C19 C20 C1 -8.3(4)
N4 C19 C20 C57 176.9(2)
C1 N1 C4 C3 -1.1(3)
C1 N1 C4 C5 176.3(3)
C1 C2 C3 C4 -0.5(3)
C1 C20 C57 C58 -75.0(4)
C1 C20 C57 C62 107.5(3)
C2 C1 C20 C19 -170.3(3)
C2 C1 C20 C57 4.5(4)
C2 C3 C4 N1 1.1(3)
C2 C3 C4 C5 -176.4(3)
C3 C4 C5 C6 174.6(3)
C3 C4 C5 C21 -1.0(4)
C4 N1 C1 C2 0.8(3)
C4 N1 C1 C20 -175.1(3)
C4 C5 C6 N2 1.0(5)
C4 C5 C6 C7 -174.7(3)
C5 C6 C7 C8 174.9(3)
C6 N2 C9 C8 -1.0(3)
C6 N2 C9 C10 175.6(3)
C6 C7 C8 C9 0.7(3)
C7 C8 C9 N2 0.2(3)
C7 C8 C9 C10 -176.5(3)
C8 C9 C10 C11 173.1(3)
C8 C9 C10 C43 -3.9(4)
C9 N2 C6 C5 -174.8(3)
C9 N2 C6 C7 1.4(3)
C9 C10 C11 N3 1.6(4)
C9 C10 C11 C12 -177.0(3)
C9 C10 C43 C44 -64.8(3)
C9 C10 C43 C48 114.7(3)
C10 C11 C12 C13 177.3(3)
C10 C43 C44 C45 179.3(2)
C10 C43 C48 C47 179.7(2)
C11 N3 C14 C13 -1.8(3)
C11 N3 C14 C15 175.8(2)
C11 C10 C43 C44 117.9(3)
C11 C10 C43 C48 -62.6(3)
C11 C12 C13 C14 0.4(3)
C12 C13 C14 N3 0.9(3)
C12 C13 C14 C15 -176.7(3)
C13 C14 C15 C16 175.8(3)
C13 C14 C15 C32 -1.8(4)
C14 N3 C11 C10 -176.8(2)
C14 N3 C11 C12 2.0(3)
C14 C15 C16 N4 8.5(4)
C14 C15 C16 C17 -168.9(3)
C15 C16 C17 C18 176.9(3)
C16 N4 C19 C18 -1.2(3)
C16 N4 C19 C20 173.9(2)
C16 C17 C18 C19 0.0(3)
C17 C18 C19 N4 0.7(3)
C17 C18 C19 C20 -174.4(3)
C18 C19 C20 C1 166.1(3)
C18 C19 C20 C57 -8.7(4)
C19 N4 C16 C15 -176.4(3)
C19 N4 C16 C17 1.3(3)
C19 C20 C57 C58 100.3(3)
C19 C20 C57 C62 -77.2(3)
C20 C1 C2 C3 175.7(3)
C20 C57 C58 C59 -177.1(3)
C20 C57 C62 C61 178.4(3)
C21 C5 C6 N2 176.6(3)
C21 C5 C6 C7 0.9(4)
C22 Si1 C23 C24 -162.2(2)
C22 Si1 C23 C25 -36.2(3)
C22 Si1 C26 C27 -58.9(3)
C22 Si1 C26 C28 175.0(3)
C22 Si1 C29 C30 -66.7(3)
C22 Si1 C29 C31 58.5(3)
C23 Si1 C26 C27 59.3(3)
C23 Si1 C26 C28 -66.8(3)
C23 Si1 C29 C30 172.4(3)
C23 Si1 C29 C31 -62.5(3)
C26 Si1 C23 C24 82.9(3)
C26 Si1 C23 C25 -151.1(3)
C26 Si1 C29 C30 46.5(3)
C26 Si1 C29 C31 171.6(2)
C29 Si1 C23 C24 -42.1(3)
C29 Si1 C23 C25 83.9(3)
C29 Si1 C26 C27 -174.7(2)
C29 Si1 C26 C28 59.2(3)
C32 C15 C16 N4 -173.9(2)
C32 C15 C16 C17 8.7(4)
C33 Si2 C34 C35 -55.9(3)
C33 Si2 C34 C36 68.5(3)
C33 Si2 C37 C38 61.9(3)
C33 Si2 C37 C39 -169.5(3)
C33 Si2 C40 C41 18.9(9)
C33 Si2 C40 C42 -109.6(7)
C34 Si2 C37 C38 176.2(2)
C34 Si2 C37 C39 -55.1(3)
C34 Si2 C40 C41 -94.0(9)
C34 Si2 C40 C42 137.4(6)
C37 Si2 C34 C35 -171.6(2)
C37 Si2 C34 C36 -47.2(3)
C37 Si2 C40 C41 142.0(8)
C37 Si2 C40 C42 13.5(9)
C43 C10 C11 N3 178.6(2)
C43 C10 C11 C12 0.0(4)
C43 C44 C45 C46 0.4(4)
C43 C44 C45 C49 -177.3(2)
C44 C43 C48 C47 -0.7(4)
C44 C45 C46 C47 0.5(4)
C44 C45 C49 C50 -7.2(4)
C44 C45 C49 C51 112.5(3)
C44 C45 C49 C52 -127.7(3)
C45 C46 C47 C48 -1.4(4)
C45 C46 C47 C53 -180.0(3)
C46 C45 C49 C50 175.2(3)
C46 C45 C49 C51 -65.2(3)
C46 C45 C49 C52 54.7(4)
C46 C47 C48 C43 1.5(4)
C46 C47 C53 C54 115.4(3)
C46 C47 C53 C55 -5.7(5)
C46 C47 C53 C56 -127.3(3)
C48 C43 C44 C45 -0.2(4)
C48 C47 C53 C54 -63.1(4)
C48 C47 C53 C55 175.7(3)
C48 C47 C53 C56 54.1(4)
C49 C45 C46 C47 178.2(3)
C53 C47 C48 C43 -179.8(3)
C57 C58 C59 C60 -1.4(4)
C57 C58 C59 C63 -179.5(3)
C58 C57 C62 C61 0.9(4)
C58 C59 C60 C61 1.2(4)
C58 C59 C63 C64 74.1(3)
C58 C59 C63 C65 -44.5(4)
C58 C59 C63 C66 -164.5(3)
C59 C60 C61 C62 0.1(4)
C59 C60 C61 C67A -179.9(7)
C59 C60 C61 C67 -178.2(6)
C60 C59 C63 C64 -103.9(3)
C60 C59 C63 C65 137.5(3)
C60 C59 C63 C66 17.6(4)
C60 C61 C62 C57 -1.1(4)
C60 C61 C67A C68A 79.3(12)
C60 C61 C67A C69A -160.5(8)
C60 C61 C67A C70A -39.5(12)
C60 C61 C67 C68 115.3(7)
C60 C61 C67 C69 -125.1(7)
C60 C61 C67 C70 -5.8(10)
C62 C57 C58 C59 0.4(4)
C62 C61 C67A C68A -100.6(11)
C62 C61 C67A C69A 19.5(13)
C62 C61 C67A C70A 140.6(8)
C62 C61 C67 C68 -63.0(10)
C62 C61 C67 C69 56.7(9)
C62 C61 C67 C70 175.9(5)
C63 C59 C60 C61 179.2(3)
C121 C122 C123 Co1 -60.8(2)
C121 C122 C123 C124 -0.3(3)
C122 C121 C125 Co1 59.7(2)
C122 C121 C125 C124 -1.1(4)
C122 C123 C124 Co1 -60.1(2)
C122 C123 C124 C125 -0.4(4)
C123 C124 C125 Co1 -60.0(2)
C123 C124 C125 C121 0.9(4)
C125 C121 C122 Co1 -60.0(2)
C125 C121 C122 C123 0.9(4)
P301 O304 C301 C302 -171.3(7)
P301 O305 C303 C304 -178.1(10)
P302 O306 C305 C306 -132.3(16)
P302 O307 C307 C308 -175.6(14)
P303 O308 C309 C310 -169.8(11)
P303 O309 C311 C312 -87.9(12)
O301 P301 O304 C301 -46.3(11)
O301 P301 O305 C303 -41.7(15)
O302 P302 O306 C305 44(2)
O302 P302 O307 C307 7.7(19)
O303 P303 O308 C309 44.3(19)
O303 P303 O309 C311 -3.9(15)
O304 P301 O301 Gd1 163.6(9)
O304 P301 O305 C303 72.6(12)
O305 P301 O301 Gd1 -91.4(12)
O305 P301 O304 C301 -158.6(8)
O306 P302 O302 Gd1 133(2)
O306 P302 O307 C307 126.3(16)
O307 P302 O302 Gd1 -109(2)
O307 P302 O306 C305 -75.3(17)
O308 P303 O303 Gd1 147(2)
O308 P303 O309 C311 111.3(11)
O309 P303 O303 Gd1 -99(2)
O309 P303 O308 C309 -69.5(15)
P201 O204 C201 C202 -149(2)
P201 O205 C203 C204 175(3)
P202 O206 C205 C206 144(2)
P202 O207 C207 C208 149(2)
P203 O208 C209 C210 124(3)
P203 O209 C211 C212 -158(3)
O201 P201 O204 C201 3(3)
O201 P201 O205 C203 -10(5)
O202 P202 O206 C205 -24(3)
O202 P202 O207 C207 -53(3)
O203 P203 O208 C209 -13(4)
O203 P203 O209 C211 -8(5)
O204 P201 O201 Gd1 97.6(19)
O204 P201 O205 C203 107(4)
O205 P201 O201 Gd1 -148(2)
O205 P201 O204 C201 -114(3)
O206 P202 O202 Gd1 116.5(17)
O206 P202 O207 C207 60(3)
O207 P202 O202 Gd1 -131.6(18)
O207 P202 O206 C205 -137(3)
O208 P203 O203 Gd1 96.0(19)
O208 P203 O209 C211 109(4)
O209 P203 O203 Gd1 -150(2)
O209 P203 O208 C209 -130(3)
P101 O104 C101 C102 125.7(8)
P101 O105 C103 C104 167.0(5)
P102 O106 C105 C106 -98.4(14)
P102 O107 C107 C108 155.3(7)
P103 O108 C109 C110 -176.6(8)
P103 O109 C111 C112 -106.6(6)
O101 P101 O104 C101 43.3(9)
O101 P101 O105 C103 32.9(7)
O102 P102 O106 C105 49.7(16)
O102 P102 O107 C107 40.9(12)
O103 P103 O108 C109 40.6(13)
O103 P103 O109 C111 15.0(9)
O104 P101 O101 Gd1 143.9(6)
O104 P101 O105 C103 146.2(5)
O105 P101 O101 Gd1 -109.1(6)
O105 P101 O104 C101 -68.4(8)
O106 P102 O102 Gd1 145.4(14)
O106 P102 O107 C107 151.1(10)
O107 P102 O102 Gd1 -114.0(14)
O107 P102 O106 C105 -60.1(14)
O108 P103 O103 Gd1 144.6(11)
O108 P103 O109 C111 129.8(7)
O109 P103 O103 Gd1 -106.2(12)
O109 P103 O108 C109 -74.8(10)
C67A C61 C62 C57 178.8(7)
C40A Si2 C34 C35 65.1(5)
C40A Si2 C34 C36 -170.5(5)
C40A Si2 C37 C38 -54.3(6)
C40A Si2 C37 C39 74.4(6)
C67 C61 C62 C57 177.1(6)
C40 Si2 C34 C35 58.4(4)
C40 Si2 C34 C36 -177.2(5)
C40 Si2 C37 C38 -61.1(5)
C40 Si2 C37 C39 67.5(5)

loop_
_twin_individual_id
_twin_individual_mass_fraction_refined
1 0.502(4)
2 0.498(4)
